data_7040188
loop_
_publ_author_name
'Perlepe, Panagiota S.'
'Cunha-Silva, Lu\'is'
'Bekiari, Vlasoula'
'Gagnon, Kevin J.'
'Teat, Simon J.'
'Escuer, Albert'
'Stamatatos, Theocharis C.'

_publ_section_title
;
 Structural diversity in Ni(II) cluster chemistry: Ni5, Ni6, and {NiNa2}n
 complexes bearing the Schiff-base ligand
 N-naphthalidene-2-amino-5-chlorobenzoic acid.
;
_journal_issue 25
_journal_name_full 'Dalton transactions (Cambridge, England : 2003)'
_journal_page_first 10256
_journal_page_last 10270
_journal_paper_doi 10.1039/c6dt01162d
_journal_volume 45
_journal_year 2016
_chemical_formula_sum 'C116 H96 Cl10 N6 Ni6 O27.29'
_chemical_formula_weight 2717.42
_space_group_crystal_system orthorhombic
_space_group_IT_number 61
_space_group_name_Hall '-P 2ac 2ab'
_space_group_name_H-M_alt 'P b c a'
_symmetry_space_group_name_Hall '-P 2ac 2ab'
_symmetry_space_group_name_H-M 'P b c a'
_atom_sites_solution_hydrogens mixed
_atom_sites_solution_primary 'intrinsic phasing'
_atom_sites_solution_secondary difmap
_audit_creation_method SHELXL-2014/7
_audit_update_record
;
2016-01-20 deposited with the CCDC.
2016-05-23 downloaded from the CCDC.
;
_cell_angle_alpha 90
_cell_angle_beta 90
_cell_angle_gamma 90
_cell_formula_units_Z 8
_cell_length_a 27.5171(11)
_cell_length_b 27.7084(10)
_cell_length_c 31.0222(12)
_cell_measurement_reflns_used 9637
_cell_measurement_temperature 100(2)
_cell_measurement_theta_max 24.099
_cell_measurement_theta_min 2.2955
_cell_volume 23653.0(16)
_computing_cell_refinement 'SAINT V8.34A Bruker-AXS, Madison WI'
_computing_data_collection 'Bruker APEX2 Bruker-AXS, Madison WI'
_computing_data_reduction 'SAINT V8.34A Bruker-AXS, Madison WI'
_computing_molecular_graphics
;
Bruker SHELXTL Bruker-AXS, Madison WI
and local programs
;
_computing_publication_material 'Bruker SHELXTL Bruker-AXS, Madison WI'
_computing_structure_refinement 'SHELXL-2014/7 (Sheldrick, 2013)'
_computing_structure_solution 'SHELXT 2014/4 Bruker-AXS, Madison WI'
_diffrn_ambient_temperature 100(2)
_diffrn_detector_area_resol_mean 10.42
_diffrn_measured_fraction_theta_full 0.995
_diffrn_measured_fraction_theta_max 0.995
_diffrn_measurement_device_type 'Bruker D8 with PHOTON 100 detector'
_diffrn_measurement_method '\f and \w shutterless scans'
_diffrn_radiation_monochromator 'silicon 111'
_diffrn_radiation_type synchrotron
_diffrn_radiation_wavelength 0.7749
_diffrn_reflns_av_R_equivalents 0.0981
_diffrn_reflns_av_unetI/netI 0.0365
_diffrn_reflns_Laue_measured_fraction_full 0.995
_diffrn_reflns_Laue_measured_fraction_max 0.995
_diffrn_reflns_limit_h_max 28
_diffrn_reflns_limit_h_min -28
_diffrn_reflns_limit_k_max 29
_diffrn_reflns_limit_k_min -29
_diffrn_reflns_limit_l_max 32
_diffrn_reflns_limit_l_min -32
_diffrn_reflns_number 226986
_diffrn_reflns_point_group_measured_fraction_full 0.995
_diffrn_reflns_point_group_measured_fraction_max 0.995
_diffrn_reflns_theta_full 24.191
_diffrn_reflns_theta_max 24.191
_diffrn_reflns_theta_min 2.149
_diffrn_source
;
Advanced Light Source, station 11.3.1
;
_exptl_absorpt_coefficient_mu 1.561
_exptl_absorpt_correction_T_max 0.969
_exptl_absorpt_correction_T_min 0.748
_exptl_absorpt_correction_type multi-scan
_exptl_absorpt_process_details 'SADABS-2014/5 - Bruker AXS, Madison WI'
_exptl_crystal_colour yellow
_exptl_crystal_density_diffrn 1.526
_exptl_crystal_description lath
_exptl_crystal_F_000 11123
_exptl_crystal_size_max 0.110
_exptl_crystal_size_mid 0.040
_exptl_crystal_size_min 0.020
_refine_diff_density_max 1.017
_refine_diff_density_min -1.731
_refine_diff_density_rms 0.119
_refine_ls_extinction_method none
_refine_ls_goodness_of_fit_ref 1.073
_refine_ls_hydrogen_treatment constr
_refine_ls_matrix_type full
_refine_ls_number_parameters 1537
_refine_ls_number_reflns 14570
_refine_ls_number_restraints 584
_refine_ls_restrained_S_all 1.085
_refine_ls_R_factor_all 0.1065
_refine_ls_R_factor_gt 0.0803
_refine_ls_shift/su_max 0.001
_refine_ls_shift/su_mean 0.000
_refine_ls_structure_factor_coef Fsqd
_refine_ls_weighting_details 'w=1/[\s^2^(Fo^2^)+(0.0721P)^2^+329.1099P] where P=(Fo^2^+2Fc^2^)/3'
_refine_ls_weighting_scheme calc
_refine_ls_wR_factor_gt 0.1958
_refine_ls_wR_factor_ref 0.2190
_reflns_Friedel_coverage 0.000
_reflns_number_gt 11211
_reflns_number_total 14570
_reflns_threshold_expression 'I > 2\s(I)'
_cod_data_source_file c6dt01162d1.cif
_cod_data_source_block comp_6
_cod_database_code 7040188
_shelx_shelxl_version_number 2014/7
_shelx_space_group_comment
;
The symmetry employed for this shelxl refinement is uniquely defined
by the following loop, which should always be used as a source of
symmetry information in preference to the above space-group names.
They are only intended as comments.
;
_shelx_estimated_absorpt_t_min 0.847
_shelx_estimated_absorpt_t_max 0.969

loop_
_space_group_symop_operation_xyz
'x, y, z'
'-x+1/2, -y, z+1/2'
'-x, y+1/2, -z+1/2'
'x+1/2, -y+1/2, -z'
'-x, -y, -z'
'x-1/2, y, -z-1/2'
'x, -y-1/2, z-1/2'
'-x-1/2, y-1/2, z'

loop_
_atom_site_label
_atom_site_type_symbol
_atom_site_fract_x
_atom_site_fract_y
_atom_site_fract_z
_atom_site_U_iso_or_equiv
_atom_site_adp_type
_atom_site_occupancy
_atom_site_site_symmetry_order
_atom_site_calc_flag
_atom_site_refinement_flags_posn
_atom_site_refinement_flags_adp
_atom_site_refinement_flags_occupancy
_atom_site_disorder_assembly
_atom_site_disorder_group
Ni1 Ni 0.27290(4) 0.67434(4) 0.40643(4) 0.0305(3) Uani 1 1 d . . . . .
Ni2 Ni 0.35390(5) 0.56974(4) 0.36225(4) 0.0364(3) Uani 1 1 d . . . . .
Ni3 Ni 0.33302(5) 0.69001(4) 0.24681(4) 0.0350(3) Uani 1 1 d . . . . .
Ni4 Ni 0.27337(5) 0.56821(4) 0.21127(4) 0.0385(3) Uani 1 1 d . . . . .
Ni5 Ni 0.14509(4) 0.66381(4) 0.27940(4) 0.0338(3) Uani 1 1 d . . . . .
Ni6 Ni 0.16223(5) 0.55093(4) 0.35139(4) 0.0390(3) Uani 1 1 d . . . . .
O1W O 0.2980(2) 0.6212(2) 0.36420(19) 0.0345(15) Uani 1 1 d . . . . .
H1W H 0.2993 0.6393 0.3421 0.041 Uiso 1 1 d R U . . .
H2W H 0.2775 0.5991 0.3587 0.041 Uiso 1 1 d R U . . .
O2W O 0.2918(2) 0.6258(2) 0.25037(19) 0.0351(15) Uani 1 1 d . . . . .
H3W H 0.2007 0.6301 0.3249 0.042 Uiso 1 1 d R U . . .
H4W H 0.2005 0.5975 0.2941 0.042 Uiso 1 1 d R U . . .
O3W O 0.1807(2) 0.6100(2) 0.31335(19) 0.0336(15) Uani 1 1 d . . . . .
H5W H 0.2656 0.6356 0.2641 0.040 Uiso 1 1 d R U . . .
H6W H 0.3030 0.6087 0.2717 0.040 Uiso 1 1 d R U . . .
Cl1 Cl 0.04604(11) 0.80090(12) 0.44269(11) 0.0699(9) Uani 1 1 d . . . . .
N1 N 0.2482(3) 0.7273(2) 0.4422(2) 0.0318(18) Uani 1 1 d . . . . .
O1 O 0.1508(2) 0.7066(2) 0.3350(2) 0.0358(15) Uani 1 1 d . . . . .
O2 O 0.2175(2) 0.6774(2) 0.36488(18) 0.0299(14) Uani 1 1 d . . . . .
O3 O 0.3279(2) 0.6661(2) 0.44675(19) 0.0356(15) Uani 1 1 d . . . . .
C1 C 0.1796(4) 0.7049(3) 0.3661(3) 0.033(2) Uani 1 1 d . . . . .
C2 C 0.1674(4) 0.7326(3) 0.4059(3) 0.033(2) Uani 1 1 d . . . . .
C3 C 0.1203(4) 0.7514(3) 0.4075(3) 0.043(3) Uani 1 1 d . . . . .
H3A H 0.0996 0.7481 0.3832 0.051 Uiso 1 1 calc R U . . .
C4 C 0.1034(4) 0.7748(4) 0.4438(4) 0.049(3) Uani 1 1 d . . . . .
C5 C 0.1317(4) 0.7776(4) 0.4800(4) 0.051(3) Uani 1 1 d . . . . .
H5A H 0.1193 0.7918 0.5056 0.061 Uiso 1 1 calc R U . . .
C6 C 0.1780(4) 0.7598(3) 0.4790(3) 0.042(3) Uani 1 1 d . . . . .
H6A H 0.1973 0.7614 0.5044 0.050 Uiso 1 1 calc R U . . .
C7 C 0.1977(3) 0.7395(3) 0.4422(3) 0.031(2) Uani 1 1 d . . . . .
C8 C 0.2783(4) 0.7562(3) 0.4623(3) 0.033(2) Uani 1 1 d . . . . .
H8A H 0.2651 0.7853 0.4735 0.040 Uiso 1 1 calc R U . . .
C9 C 0.3287(4) 0.7483(3) 0.4690(3) 0.033(2) Uani 1 1 d . . . . .
C10 C 0.3510(4) 0.7027(3) 0.4626(3) 0.038(2) Uani 1 1 d . . . . .
C11 C 0.4005(4) 0.6961(4) 0.4743(3) 0.046(3) Uani 1 1 d . . . . .
H11A H 0.4154 0.6656 0.4696 0.055 Uiso 1 1 calc R U . . .
C12 C 0.4273(4) 0.7326(4) 0.4921(3) 0.047(3) Uani 1 1 d . . . . .
H12A H 0.4603 0.7268 0.4996 0.057 Uiso 1 1 calc R U . . .
C13 C 0.4068(4) 0.7789(4) 0.4997(3) 0.043(3) Uani 1 1 d . . . . .
C14 C 0.4337(5) 0.8152(5) 0.5185(4) 0.059(3) Uani 1 1 d . . . . .
H14A H 0.4665 0.8091 0.5261 0.071 Uiso 1 1 calc R U . . .
C15 C 0.4140(5) 0.8601(4) 0.5264(4) 0.061(3) Uani 1 1 d . . . . .
H15A H 0.4329 0.8843 0.5403 0.073 Uiso 1 1 calc R U . . .
C16 C 0.3670(5) 0.8695(4) 0.5141(4) 0.056(3) Uani 1 1 d . . . . .
H16A H 0.3534 0.9005 0.5193 0.067 Uiso 1 1 calc R U . . .
C17 C 0.3392(4) 0.8345(4) 0.4944(3) 0.046(3) Uani 1 1 d . . . . .
H17A H 0.3072 0.8421 0.4851 0.055 Uiso 1 1 calc R U . . .
C18 C 0.3576(4) 0.7875(3) 0.4876(3) 0.037(2) Uani 1 1 d . . . . .
Cl2 Cl 0.35066(15) 0.33858(11) 0.26512(12) 0.0853(12) Uani 1 1 d . . . . .
N2 N 0.4052(3) 0.5214(3) 0.3503(3) 0.045(2) Uani 1 1 d . . . . .
O4 O 0.3239(3) 0.5222(2) 0.2382(2) 0.0471(18) Uani 1 1 d . . . . .
O5 O 0.3347(2) 0.5616(2) 0.2995(2) 0.0394(16) Uani 1 1 d . . . . .
O6 O 0.4024(3) 0.6213(2) 0.3475(2) 0.0422(17) Uani 1 1 d . . . . .
C19 C 0.3389(4) 0.5243(4) 0.2762(3) 0.045(3) Uani 1 1 d . . . . .
C20 C 0.3599(4) 0.4786(4) 0.2944(4) 0.053(3) Uani 1 1 d . . . . .
C21 C 0.3479(5) 0.4351(4) 0.2756(4) 0.063(3) Uani 1 1 d . . . . .
H21 H 0.3273 0.4348 0.2509 0.075 Uiso 1 1 calc R U . . .
C22 C 0.3649(5) 0.3923(4) 0.2916(4) 0.064(4) Uani 1 1 d . . . . .
C23 C 0.3938(5) 0.3904(4) 0.3281(4) 0.066(4) Uani 1 1 d . . . . .
H23A H 0.4041 0.3604 0.3397 0.079 Uiso 1 1 calc R U . . .
C24 C 0.4070(4) 0.4333(4) 0.3470(4) 0.054(3) Uani 1 1 d . . . . .
H24A H 0.4273 0.4328 0.3718 0.064 Uiso 1 1 calc R U . . .
C25 C 0.3913(4) 0.4774(4) 0.3307(3) 0.045(3) Uani 1 1 d . . . . .
C26 C 0.4512(4) 0.5291(4) 0.3572(3) 0.045(3) Uani 1 1 d . . . . .
H26A H 0.4731 0.5032 0.3519 0.054 Uiso 1 1 calc R U . . .
C27 C 0.4708(4) 0.5733(4) 0.3720(3) 0.043(3) Uani 1 1 d . . . . .
C28 C 0.4464(4) 0.6175(4) 0.3639(3) 0.047(3) Uani 1 1 d . . . . .
C29 C 0.4716(5) 0.6612(4) 0.3723(4) 0.058(3) Uani 1 1 d . . . . .
H29A H 0.4571 0.6912 0.3647 0.069 Uiso 1 1 calc R U . . .
C30 C 0.5163(5) 0.6607(5) 0.3910(4) 0.062(3) Uani 1 1 d . . . . .
H30A H 0.5320 0.6906 0.3969 0.074 Uiso 1 1 calc R U . . .
C31 C 0.5404(4) 0.6171(5) 0.4019(4) 0.059(3) Uani 1 1 d . . . . .
C32 C 0.5866(5) 0.6166(7) 0.4235(4) 0.080(4) Uani 1 1 d . . . . .
H32A H 0.6025 0.6461 0.4302 0.096 Uiso 1 1 calc R U . . .
C33 C 0.6067(6) 0.5751(7) 0.4339(5) 0.097(5) Uani 1 1 d . . . . .
H33A H 0.6370 0.5755 0.4487 0.116 Uiso 1 1 calc R U . . .
C34 C 0.5864(5) 0.5317(6) 0.4244(5) 0.083(4) Uani 1 1 d . . . . .
H34A H 0.6026 0.5027 0.4320 0.100 Uiso 1 1 calc R U . . .
C35 C 0.5420(4) 0.5302(5) 0.4038(4) 0.064(3) Uani 1 1 d . . . . .
H35A H 0.5275 0.4999 0.3973 0.077 Uiso 1 1 calc R U . . .
C36 C 0.5178(4) 0.5735(5) 0.3922(4) 0.057(3) Uani 1 1 d . . . . .
Cl3 Cl 0.46955(19) 0.82336(19) 0.40465(11) 0.131(2) Uani 1 1 d . . . . .
N3 N 0.3691(3) 0.7519(3) 0.2486(3) 0.042(2) Uani 1 1 d . . . . .
O7 O 0.3151(2) 0.7251(2) 0.3745(2) 0.0343(15) Uani 1 1 d . . . . .
O8 O 0.3187(2) 0.6929(2) 0.30954(18) 0.0300(14) Uani 1 1 d . . . . .
O9 O 0.3470(2) 0.6846(2) 0.1846(2) 0.0434(17) Uani 1 1 d . . . . .
C37 C 0.3325(4) 0.7234(3) 0.3374(3) 0.034(2) Uani 1 1 d . . . . .
C38 C 0.3749(4) 0.7559(4) 0.3276(3) 0.040(2) Uani 1 1 d . . . . .
C39 C 0.3978(4) 0.7745(4) 0.3636(3) 0.056(3) Uani 1 1 d . . . . .
H39A H 0.3850 0.7688 0.3916 0.067 Uiso 1 1 calc R U . . .
C40 C 0.4398(5) 0.8016(5) 0.3581(4) 0.076(4) Uani 1 1 d . . . . .
C41 C 0.4591(5) 0.8107(5) 0.3185(4) 0.074(4) Uani 1 1 d . . . . .
H41A H 0.4884 0.8285 0.3157 0.089 Uiso 1 1 calc R U . . .
C42 C 0.4356(5) 0.7937(4) 0.2831(4) 0.061(3) Uani 1 1 d . . . . .
H42A H 0.4486 0.8001 0.2553 0.073 Uiso 1 1 calc R U . . .
C43 C 0.3923(4) 0.7669(4) 0.2866(3) 0.049(3) Uani 1 1 d . . . . .
C44 C 0.3684(4) 0.7804(4) 0.2159(3) 0.044(3) Uani 1 1 d . . . . .
H44A H 0.3814 0.8118 0.2203 0.053 Uiso 1 1 calc R U . . .
C45 C 0.3501(4) 0.7703(4) 0.1736(3) 0.044(3) Uani 1 1 d . . . . .
C46 C 0.3429(4) 0.7225(4) 0.1600(3) 0.044(3) Uani 1 1 d . . . . .
C47 C 0.3298(4) 0.7143(4) 0.1153(3) 0.048(3) Uani 1 1 d . . . . .
H47A H 0.3256 0.6821 0.1056 0.058 Uiso 1 1 calc R U . . .
C48 C 0.3234(4) 0.7506(5) 0.0871(4) 0.060(3) Uani 1 1 d . . . . .
H48A H 0.3141 0.7436 0.0583 0.072 Uiso 1 1 calc R U . . .
C49 C 0.3305(4) 0.7997(4) 0.0999(3) 0.049(3) Uani 1 1 d . . . . .
C50 C 0.3258(4) 0.8371(5) 0.0703(4) 0.065(4) Uani 1 1 d . . . . .
H50A H 0.3169 0.8300 0.0414 0.078 Uiso 1 1 calc R U . . .
C51 C 0.3339(5) 0.8837(5) 0.0822(4) 0.071(4) Uani 1 1 d . . . . .
H51A H 0.3316 0.9088 0.0615 0.085 Uiso 1 1 calc R U . . .
C52 C 0.3454(4) 0.8947(5) 0.1247(4) 0.062(3) Uani 1 1 d . . . . .
H52A H 0.3505 0.9273 0.1328 0.075 Uiso 1 1 calc R U . . .
C53 C 0.3494(4) 0.8588(4) 0.1550(4) 0.054(3) Uani 1 1 d . . . . .
H53A H 0.3563 0.8671 0.1841 0.065 Uiso 1 1 calc R U . . .
C54 C 0.3434(4) 0.8096(4) 0.1434(3) 0.049(3) Uani 1 1 d . . . . .
Cl4 Cl 0.22173(14) 0.32745(9) 0.27280(10) 0.0714(10) Uani 1 1 d . . . . .
N4 N 0.2455(3) 0.5130(3) 0.1796(2) 0.041(2) Uani 1 1 d . . . . .
O10 O 0.1757(3) 0.5056(2) 0.2990(2) 0.0456(18) Uani 1 1 d . . . . .
O11 O 0.2248(2) 0.5522(2) 0.25968(19) 0.0383(16) Uani 1 1 d . . . . .
O12 O 0.2243(2) 0.6087(2) 0.17968(19) 0.0391(16) Uani 1 1 d . . . . .
C55 C 0.2055(4) 0.5117(3) 0.2690(3) 0.038(3) Uani 1 1 d . . . . .
C56 C 0.2206(4) 0.4674(3) 0.2437(3) 0.043(3) Uani 1 1 d . . . . .
C57 C 0.2142(4) 0.4240(3) 0.2647(3) 0.048(3) Uani 1 1 d . . . . .
H57A H 0.1996 0.4233 0.2924 0.058 Uiso 1 1 calc R U . . .
C58 C 0.2292(5) 0.3813(3) 0.2453(4) 0.060(4) Uani 1 1 d . . . . .
C59 C 0.2507(4) 0.3820(4) 0.2046(3) 0.053(3) Uani 1 1 d . . . . .
H59A H 0.2616 0.3528 0.1917 0.063 Uiso 1 1 calc R U . . .
C60 C 0.2558(4) 0.4245(3) 0.1834(4) 0.050(3) Uani 1 1 d . . . . .
H60A H 0.2703 0.4247 0.1556 0.060 Uiso 1 1 calc R U . . .
C61 C 0.2403(4) 0.4683(3) 0.2017(3) 0.048(3) Uani 1 1 d . . . . .
C62 C 0.2336(4) 0.5161(3) 0.1393(3) 0.041(3) Uani 1 1 d . . . . .
H62A H 0.2254 0.4873 0.1244 0.050 Uiso 1 1 calc R U . . .
C63 C 0.2322(4) 0.5604(3) 0.1162(3) 0.038(2) Uani 1 1 d . . . . .
C64 C 0.2252(4) 0.6044(3) 0.1380(3) 0.037(2) Uani 1 1 d . . . . .
C65 C 0.2153(4) 0.6459(4) 0.1129(4) 0.049(3) Uani 1 1 d . . . . .
H65A H 0.2082 0.6752 0.1274 0.059 Uiso 1 1 calc R U . . .
C66 C 0.2156(4) 0.6458(4) 0.0693(3) 0.049(3) Uani 1 1 d . . . . .
H66A H 0.2098 0.6749 0.0540 0.059 Uiso 1 1 calc R U . . .
C67 C 0.2245(4) 0.6025(4) 0.0466(3) 0.044(3) Uani 1 1 d . . . . .
C68 C 0.2234(5) 0.6014(4) 0.0013(4) 0.067(4) Uani 1 1 d . . . . .
H68A H 0.2166 0.6302 -0.0141 0.080 Uiso 1 1 calc R U . . .
C69 C 0.2318(7) 0.5598(5) -0.0208(4) 0.097(6) Uani 1 1 d . . . . .
H69A H 0.2291 0.5592 -0.0513 0.116 Uiso 1 1 calc R U . . .
C70 C 0.2444(7) 0.5178(5) 0.0020(4) 0.091(5) Uani 1 1 d . . . . .
H70A H 0.2527 0.4892 -0.0132 0.109 Uiso 1 1 calc R U . . .
C71 C 0.2449(5) 0.5182(4) 0.0457(4) 0.065(4) Uani 1 1 d . . . . .
H71A H 0.2529 0.4894 0.0606 0.078 Uiso 1 1 calc R U . . .
C72 C 0.2340(4) 0.5600(4) 0.0698(3) 0.047(3) Uani 1 1 d . . . . .
Cl5 Cl 0.20029(13) 0.80818(11) 0.09262(10) 0.0678(9) Uani 1 1 d . . . . .
N5 N 0.1154(3) 0.7187(3) 0.2483(3) 0.0437(10) Uani 1 1 d . U . . .
O13 O 0.2686(2) 0.7241(2) 0.2270(2) 0.0362(11) Uani 1 1 d . U . . .
O14 O 0.2120(2) 0.6806(2) 0.2594(2) 0.0353(11) Uani 1 1 d . U . . .
O15 O 0.0795(2) 0.6428(3) 0.2996(2) 0.0485(12) Uani 1 1 d . U . . .
C73 C 0.2248(4) 0.7133(3) 0.2331(3) 0.0366(9) Uani 1 1 d . U . . .
C74 C 0.1878(4) 0.7379(3) 0.2052(3) 0.0400(9) Uani 1 1 d . U . . .
C75 C 0.2060(4) 0.7607(3) 0.1684(3) 0.0423(11) Uani 1 1 d . U . . .
H75A H 0.2402 0.7626 0.1644 0.051 Uiso 1 1 calc R U . . .
C76 C 0.1754(4) 0.7806(3) 0.1377(3) 0.0442(11) Uani 1 1 d . U . . .
C77 C 0.1268(4) 0.7777(3) 0.1424(3) 0.0451(11) Uani 1 1 d . U . . .
H77A H 0.1061 0.7905 0.1208 0.054 Uiso 1 1 calc R U . . .
C78 C 0.1073(4) 0.7564(3) 0.1780(3) 0.0440(11) Uani 1 1 d . U . . .
H78A H 0.0729 0.7542 0.1806 0.053 Uiso 1 1 calc R U . . .
C79 C 0.1370(4) 0.7376(3) 0.2110(3) 0.0423(9) Uani 1 1 d . U . . .
C80 C 0.0767(4) 0.7388(4) 0.2640(3) 0.0475(11) Uani 1 1 d . U . . .
H80A H 0.0662 0.7676 0.2503 0.057 Uiso 1 1 calc R U . . .
C81 C 0.0478(4) 0.7226(4) 0.3000(4) 0.0513(10) Uani 1 1 d . U . . .
C82 C 0.0492(4) 0.6750(4) 0.3137(4) 0.0509(10) Uani 1 1 d . U . . .
C83 C 0.0163(4) 0.6600(4) 0.3483(4) 0.0543(11) Uani 1 1 d . U . . .
H83A H 0.0174 0.6276 0.3582 0.065 Uiso 1 1 calc R U . . .
C84 C -0.0149(4) 0.6905(4) 0.3661(4) 0.0575(12) Uani 1 1 d . U . . .
H84A H -0.0375 0.6790 0.3869 0.069 Uiso 1 1 calc R U . . .
C85 C -0.0151(4) 0.7387(4) 0.3550(4) 0.0588(11) Uani 1 1 d . U . . .
C86 C -0.0451(4) 0.7733(4) 0.3778(4) 0.0618(12) Uani 1 1 d . U . . .
H86A H -0.0665 0.7626 0.3998 0.074 Uiso 1 1 calc R U . . .
C87 C -0.0430(4) 0.8202(5) 0.3681(4) 0.0626(13) Uani 1 1 d . U . . .
H87A H -0.0624 0.8421 0.3842 0.075 Uiso 1 1 calc R U . . .
C88 C -0.0138(4) 0.8383(5) 0.3359(4) 0.0616(13) Uani 1 1 d . U . . .
H88A H -0.0136 0.8718 0.3297 0.074 Uiso 1 1 calc R U . . .
C89 C 0.0160(4) 0.8058(4) 0.3119(4) 0.0593(12) Uani 1 1 d . U . . .
H89A H 0.0364 0.8176 0.2895 0.071 Uiso 1 1 calc R U . . .
C90 C 0.0150(4) 0.7569(4) 0.3216(4) 0.0565(10) Uani 1 1 d . U . . .
Cl6 Cl 0.28624(13) 0.32967(9) 0.37137(10) 0.0620(8) Uani 1 1 d . U . . .
N6 N 0.1579(4) 0.4982(3) 0.3951(3) 0.0532(11) Uani 1 1 d . U . . .
O16 O 0.3056(3) 0.5147(2) 0.3779(2) 0.0437(11) Uani 1 1 d . U . . .
O17 O 0.2356(3) 0.5504(2) 0.3631(2) 0.0413(11) Uani 1 1 d . U . . .
O18 O 0.1484(3) 0.5963(2) 0.3995(2) 0.0573(13) Uani 1 1 d . U . . .
C91 C 0.2603(4) 0.5139(3) 0.3723(3) 0.0432(10) Uani 1 1 d . U . . .
C92 C 0.2370(4) 0.4641(3) 0.3759(3) 0.0466(9) Uani 1 1 d . U . . .
C93 C 0.2663(4) 0.4244(3) 0.3695(3) 0.0485(11) Uani 1 1 d . U . . .
H93A H 0.2993 0.4286 0.3613 0.058 Uiso 1 1 calc R U . . .
C94 C 0.2476(5) 0.3781(3) 0.3752(3) 0.0509(11) Uani 1 1 d . U . . .
C95 C 0.1993(4) 0.3712(4) 0.3851(3) 0.0515(11) Uani 1 1 d . U . . .
H95A H 0.1864 0.3395 0.3875 0.062 Uiso 1 1 calc R U . . .
C96 C 0.1699(5) 0.4106(3) 0.3914(3) 0.0506(11) Uani 1 1 d . U . . .
H96A H 0.1368 0.4060 0.3990 0.061 Uiso 1 1 calc R U . . .
C97 C 0.1882(4) 0.4575(3) 0.3868(3) 0.0497(10) Uani 1 1 d . U . . .
C98 C 0.1368(5) 0.5007(4) 0.4317(4) 0.0591(11) Uani 1 1 d . U . . .
H98A H 0.1386 0.4730 0.4497 0.071 Uiso 1 1 calc R U . . .
C99 C 0.1104(5) 0.5416(4) 0.4481(4) 0.0652(11) Uani 1 1 d . U . . .
C100 C 0.1187(5) 0.5874(4) 0.4317(4) 0.0621(11) Uani 1 1 d . U . . .
C101 C 0.0971(5) 0.6282(4) 0.4523(4) 0.0661(13) Uani 1 1 d . U . . .
H10D H 0.1019 0.6595 0.4406 0.079 Uiso 1 1 calc R U . . .
C102 C 0.0703(5) 0.6226(4) 0.4879(4) 0.0721(13) Uani 1 1 d . U . . .
H10E H 0.0567 0.6503 0.5014 0.087 Uiso 1 1 calc R U . . .
C103 C 0.0617(6) 0.5774(4) 0.5058(4) 0.0773(12) Uani 1 1 d . U . . .
C104 C 0.0343(6) 0.5738(5) 0.5461(5) 0.0836(14) Uani 1 1 d . U . . .
H10F H 0.0261 0.6021 0.5617 0.100 Uiso 1 1 calc R U . . .
C105 C 0.0202(6) 0.5283(5) 0.5616(5) 0.0867(15) Uani 1 1 d . U . . .
H10G H -0.0042 0.5249 0.5830 0.104 Uiso 1 1 calc R U . . .
C106 C 0.0438(6) 0.4883(5) 0.5440(5) 0.0858(15) Uani 1 1 d . U . . .
H10H H 0.0429 0.4584 0.5590 0.103 Uiso 1 1 calc R U . . .
C107 C 0.0690(6) 0.4911(5) 0.5044(5) 0.0816(14) Uani 1 1 d . U . . .
H10I H 0.0778 0.4625 0.4895 0.098 Uiso 1 1 calc R U . . .
C108 C 0.0809(5) 0.5366(4) 0.4870(4) 0.0751(12) Uani 1 1 d . U . . .
Cl3S Cl 0.46030(15) 0.59468(15) 0.54049(12) 0.0903(10) Uani 1 1 d D U . . .
Cl4S Cl 0.54924(15) 0.53831(17) 0.53760(13) 0.0982(10) Uani 1 1 d D U . . .
C2S C 0.5097(4) 0.5765(5) 0.5076(4) 0.0942(11) Uani 1 1 d D U . . .
H2SA H 0.5278 0.6053 0.4976 0.113 Uiso 1 1 calc R U . . .
H2SB H 0.4974 0.5591 0.4820 0.113 Uiso 1 1 calc R U . . .
Cl1S Cl 0.0818(3) 0.4163(3) 0.2659(3) 0.1547(8) Uani 0.564(8) 1 d D U P A 1
Cl2S Cl 0.0845(4) 0.4746(4) 0.1935(4) 0.1533(11) Uani 0.564(8) 1 d D U P A 1
C1S C 0.0823(16) 0.4784(5) 0.2508(5) 0.1543(9) Uani 0.564(8) 1 d D U P A 1
H1SA H 0.1112 0.4952 0.2625 0.185 Uiso 0.564(8) 1 calc R U P A 1
H1SB H 0.0526 0.4952 0.2608 0.185 Uiso 0.564(8) 1 calc R U P A 1
C109 C 0.2248(4) 0.6219(4) 0.4843(3) 0.047(3) Uani 1 1 d . . . . .
H10A H 0.2553 0.6277 0.4997 0.071 Uiso 1 1 calc R U . . .
H10B H 0.2109 0.5911 0.4937 0.071 Uiso 1 1 calc R U . . .
H10C H 0.2019 0.6480 0.4905 0.071 Uiso 1 1 calc R U . . .
O19 O 0.2341(2) 0.6201(2) 0.43903(19) 0.0375(16) Uani 1 1 d . . . . .
H19 H 0.2077 0.6219 0.4255 0.045 Uiso 1 1 calc R U . . .
C110 C 0.3555(6) 0.5502(5) 0.4591(4) 0.089(5) Uani 1 1 d . . . . .
H11B H 0.3221 0.5562 0.4685 0.133 Uiso 1 1 calc R U . . .
H11C H 0.3777 0.5548 0.4836 0.133 Uiso 1 1 calc R U . . .
H11D H 0.3584 0.5171 0.4484 0.133 Uiso 1 1 calc R U . . .
O20 O 0.3675(2) 0.5821(2) 0.42665(19) 0.0407(17) Uani 1 1 d . . . . .
H20 H 0.3533 0.6085 0.4308 0.049 Uiso 1 1 calc R U . . .
C111 C 0.4407(4) 0.6555(6) 0.2467(4) 0.076(4) Uani 1 1 d . . . . .
H11E H 0.4385 0.6610 0.2155 0.114 Uiso 1 1 calc R U . . .
H11F H 0.4602 0.6266 0.2522 0.114 Uiso 1 1 calc R U . . .
H11G H 0.4562 0.6834 0.2604 0.114 Uiso 1 1 calc R U . . .
O21 O 0.3938(2) 0.6492(3) 0.2638(2) 0.0482(18) Uani 1 1 d . . . . .
H21A H 0.3950 0.6507 0.2908 0.058 Uiso 1 1 calc R U . . .
C112 C 0.3675(7) 0.5694(7) 0.1527(7) 0.146(9) Uani 1 1 d . . . . .
H11H H 0.3858 0.5915 0.1341 0.219 Uiso 1 1 calc R U . . .
H11I H 0.3578 0.5409 0.1360 0.219 Uiso 1 1 calc R U . . .
H11J H 0.3879 0.5594 0.1770 0.219 Uiso 1 1 calc R U . . .
O22 O 0.3257(3) 0.5929(3) 0.1684(2) 0.0494(19) Uani 1 1 d . . . . .
H22 H 0.3319 0.6223 0.1724 0.059 Uiso 1 1 calc R U . . .
C113 C 0.1010(4) 0.6132(5) 0.1989(4) 0.064(3) Uani 1 1 d . . . . .
H11K H 0.0734 0.6307 0.2113 0.096 Uiso 1 1 calc R U . . .
H11L H 0.0923 0.5791 0.1954 0.096 Uiso 1 1 calc R U . . .
H11M H 0.1092 0.6270 0.1707 0.096 Uiso 1 1 calc R U . . .
O23 O 0.1415(3) 0.6171(2) 0.2268(2) 0.0413(17) Uani 1 1 d . . . . .
H23 H 0.1669 0.6206 0.2121 0.050 Uiso 1 1 calc R U . . .
C114 C 0.0524(8) 0.5308(8) 0.3427(10) 0.202(14) Uani 1 1 d . . . . .
H11N H 0.0619 0.4978 0.3504 0.303 Uiso 1 1 calc R U . . .
H11O H 0.0287 0.5299 0.3192 0.303 Uiso 1 1 calc R U . . .
H11P H 0.0379 0.5467 0.3679 0.303 Uiso 1 1 calc R U . . .
O24 O 0.0920(3) 0.5556(3) 0.3300(3) 0.060(2) Uani 1 1 d . . . . .
H24 H 0.0833 0.5817 0.3186 0.072 Uiso 1 1 calc R U . . .
C3S C 0.0861(9) 0.4736(19) 0.240(3) 0.1543(9) Uani 0.215(8) 1 d D U P B 2
H3SA H 0.1045 0.4707 0.2127 0.185 Uiso 0.215(8) 1 calc R U P B 2
H3SB H 0.1031 0.4969 0.2589 0.185 Uiso 0.215(8) 1 calc R U P B 2
Cl5S Cl 0.0256(7) 0.4935(6) 0.2295(7) 0.1544(8) Uani 0.215(8) 1 d D U P B 2
Cl6S Cl 0.0818(3) 0.4163(3) 0.2659(3) 0.1547(8) Uani 0.215(8) 1 d D U P B 2
C7S C 0.0256(7) 0.4935(6) 0.2295(7) 0.1544(8) Uani 0.219(6) 1 d D U P C 3
H7SA H 0.0227 0.4928 0.1977 0.185 Uiso 0.219(6) 1 calc R U P C 3
H7SB H 0.0577 0.5070 0.2374 0.185 Uiso 0.219(6) 1 calc R U P C 3
Cl7S Cl 0.0175(10) 0.4345(6) 0.2520(9) 0.1547(10) Uani 0.219(6) 1 d D U P C 3
Cl8S Cl -0.0227(9) 0.5282(8) 0.2531(10) 0.1547(11) Uani 0.219(6) 1 d D U P C 3
O4W O 0.0455(9) 0.4343(9) 0.3363(8) 0.050(10) Uiso 0.29(2) 1 d . . P D 4

loop_
_atom_site_aniso_label
_atom_site_aniso_U_11
_atom_site_aniso_U_22
_atom_site_aniso_U_33
_atom_site_aniso_U_23
_atom_site_aniso_U_13
_atom_site_aniso_U_12
Ni1 0.0404(7) 0.0234(6) 0.0277(6) -0.0045(5) -0.0034(5) 0.0006(5)
Ni2 0.0456(8) 0.0296(7) 0.0340(7) -0.0049(5) -0.0075(6) 0.0082(6)
Ni3 0.0430(7) 0.0358(7) 0.0263(6) -0.0034(5) -0.0023(5) -0.0013(6)
Ni4 0.0545(8) 0.0286(7) 0.0326(7) -0.0089(5) -0.0101(6) 0.0083(6)
Ni5 0.0395(7) 0.0261(6) 0.0357(7) -0.0048(5) -0.0069(6) 0.0014(5)
Ni6 0.0534(8) 0.0258(6) 0.0379(7) -0.0001(5) -0.0074(6) -0.0044(6)
O1W 0.046(4) 0.027(3) 0.030(3) 0.000(3) -0.005(3) -0.001(3)
O2W 0.049(4) 0.029(3) 0.028(3) -0.005(3) -0.007(3) 0.009(3)
O3W 0.041(4) 0.024(3) 0.035(4) -0.007(3) -0.010(3) -0.002(3)
Cl1 0.0467(17) 0.087(2) 0.076(2) -0.0375(18) -0.0056(15) 0.0188(16)
N1 0.048(5) 0.024(4) 0.024(4) -0.007(3) -0.002(4) -0.001(4)
O1 0.042(4) 0.031(4) 0.034(4) -0.009(3) -0.010(3) 0.005(3)
O2 0.039(4) 0.024(3) 0.026(3) -0.004(3) -0.002(3) 0.004(3)
O3 0.043(4) 0.030(4) 0.033(4) -0.004(3) -0.005(3) 0.004(3)
C1 0.050(6) 0.017(5) 0.032(6) 0.001(4) -0.004(5) -0.008(5)
C2 0.046(6) 0.017(5) 0.037(6) -0.004(4) 0.006(5) -0.007(4)
C3 0.042(6) 0.036(5) 0.050(6) -0.008(5) -0.002(5) 0.004(5)
C4 0.036(6) 0.053(7) 0.059(7) -0.015(6) -0.003(6) 0.009(5)
C5 0.048(7) 0.055(7) 0.050(7) -0.014(6) 0.001(6) -0.006(6)
C6 0.043(7) 0.037(6) 0.046(6) -0.013(5) -0.007(5) 0.004(5)
C7 0.041(6) 0.019(5) 0.034(6) -0.003(4) 0.003(5) 0.000(4)
C8 0.058(7) 0.019(5) 0.022(5) -0.007(4) 0.000(5) 0.002(5)
C9 0.048(6) 0.030(5) 0.020(5) 0.003(4) -0.004(4) -0.004(5)
C10 0.058(7) 0.028(5) 0.028(5) -0.008(4) 0.004(5) 0.001(5)
C11 0.046(7) 0.043(6) 0.047(6) 0.000(5) -0.008(5) 0.003(5)
C12 0.040(6) 0.050(7) 0.052(7) -0.002(5) -0.007(5) -0.003(5)
C13 0.043(6) 0.055(7) 0.031(5) -0.001(5) -0.007(5) -0.018(5)
C14 0.060(8) 0.073(9) 0.045(7) 0.008(6) -0.018(6) -0.019(7)
C15 0.086(10) 0.049(7) 0.048(7) 0.004(6) -0.029(7) -0.024(7)
C16 0.076(9) 0.036(6) 0.055(7) -0.010(5) -0.010(7) -0.006(6)
C17 0.060(7) 0.040(6) 0.036(6) -0.001(5) -0.012(5) -0.014(5)
C18 0.046(6) 0.030(5) 0.036(6) 0.003(4) -0.006(5) -0.007(5)
Cl2 0.130(3) 0.0366(16) 0.089(2) -0.0287(16) -0.050(2) 0.0320(18)
N2 0.050(6) 0.045(5) 0.040(5) -0.004(4) -0.017(4) 0.004(4)
O4 0.067(5) 0.034(4) 0.040(4) -0.016(3) -0.015(4) 0.013(3)
O5 0.057(4) 0.025(4) 0.036(4) -0.006(3) -0.009(3) 0.013(3)
O6 0.051(5) 0.040(4) 0.036(4) -0.004(3) -0.005(3) 0.000(3)
C19 0.059(7) 0.033(6) 0.042(7) -0.010(5) -0.013(5) 0.015(5)
C20 0.074(8) 0.031(6) 0.053(7) -0.014(5) -0.016(6) 0.023(5)
C21 0.090(9) 0.039(7) 0.059(7) -0.011(6) -0.029(7) 0.020(6)
C22 0.095(10) 0.028(6) 0.071(8) -0.021(6) -0.032(7) 0.023(6)
C23 0.086(9) 0.040(7) 0.071(8) -0.012(6) -0.019(7) 0.030(6)
C24 0.064(8) 0.040(6) 0.056(7) -0.012(6) -0.018(6) 0.021(6)
C25 0.046(6) 0.037(6) 0.051(7) -0.013(5) -0.017(5) 0.017(5)
C26 0.049(7) 0.054(7) 0.031(6) -0.011(5) -0.004(5) 0.014(5)
C27 0.037(6) 0.062(7) 0.029(5) -0.006(5) 0.000(5) 0.007(5)
C28 0.045(7) 0.064(8) 0.033(6) -0.008(5) -0.003(5) -0.008(6)
C29 0.067(8) 0.060(8) 0.047(7) -0.003(6) 0.011(6) -0.008(6)
C30 0.063(8) 0.070(9) 0.052(7) -0.020(6) 0.008(6) -0.021(7)
C31 0.056(8) 0.069(9) 0.054(7) -0.009(6) 0.003(6) -0.002(7)
C32 0.046(8) 0.124(13) 0.070(9) -0.018(9) -0.007(7) -0.010(9)
C33 0.067(10) 0.135(16) 0.088(12) -0.009(11) -0.018(9) 0.019(11)
C34 0.039(8) 0.112(13) 0.099(11) -0.002(10) -0.012(7) 0.011(8)
C35 0.049(8) 0.093(10) 0.050(7) -0.008(7) -0.005(6) 0.013(7)
C36 0.053(7) 0.075(9) 0.043(6) -0.014(6) 0.013(6) 0.006(7)
Cl3 0.166(4) 0.187(5) 0.0400(19) -0.001(2) -0.014(2) -0.135(4)
N3 0.044(5) 0.044(5) 0.037(5) -0.001(4) 0.001(4) -0.009(4)
O7 0.043(4) 0.030(3) 0.029(4) -0.003(3) 0.002(3) -0.005(3)
O8 0.045(4) 0.024(3) 0.021(3) 0.000(3) -0.003(3) -0.011(3)
O9 0.050(4) 0.043(4) 0.037(4) -0.007(3) -0.004(3) 0.005(3)
C37 0.048(6) 0.027(5) 0.026(6) -0.005(4) -0.005(5) 0.005(5)
C38 0.051(6) 0.039(6) 0.030(6) 0.002(5) 0.005(5) -0.010(5)
C39 0.081(9) 0.059(7) 0.027(6) -0.005(5) -0.013(6) -0.027(7)
C40 0.103(11) 0.092(10) 0.033(7) -0.006(6) -0.013(7) -0.051(9)
C41 0.093(10) 0.092(10) 0.039(7) 0.010(7) 0.002(7) -0.052(8)
C42 0.070(8) 0.068(8) 0.044(7) 0.004(6) 0.001(6) -0.019(7)
C43 0.061(7) 0.041(6) 0.044(7) -0.004(5) -0.003(6) -0.011(5)
C44 0.051(7) 0.044(6) 0.039(6) 0.000(5) 0.005(5) -0.012(5)
C45 0.048(7) 0.051(7) 0.033(6) 0.005(5) 0.004(5) -0.002(5)
C46 0.039(6) 0.056(7) 0.036(6) 0.000(6) 0.004(5) 0.005(5)
C47 0.059(7) 0.056(7) 0.030(6) 0.000(5) -0.003(5) 0.008(6)
C48 0.058(8) 0.090(10) 0.032(6) 0.006(7) 0.000(5) 0.008(7)
C49 0.045(7) 0.070(8) 0.031(6) 0.006(6) 0.008(5) 0.006(6)
C50 0.062(8) 0.093(11) 0.040(7) 0.026(7) 0.014(6) 0.007(7)
C51 0.071(9) 0.080(10) 0.062(9) 0.036(8) 0.015(7) 0.013(8)
C52 0.065(8) 0.071(8) 0.051(8) 0.019(7) 0.014(6) 0.009(7)
C53 0.055(7) 0.059(8) 0.049(7) 0.010(6) 0.008(6) -0.001(6)
C54 0.037(6) 0.064(8) 0.046(7) 0.003(6) 0.006(5) 0.000(5)
Cl4 0.128(3) 0.0212(13) 0.0653(19) -0.0042(13) -0.0324(19) 0.0001(15)
N4 0.063(6) 0.028(4) 0.031(5) -0.006(4) -0.010(4) 0.006(4)
O10 0.071(5) 0.023(4) 0.043(4) -0.008(3) -0.011(4) -0.003(3)
O11 0.062(5) 0.023(4) 0.030(4) -0.008(3) -0.009(3) 0.002(3)
O12 0.065(5) 0.025(3) 0.028(4) -0.004(3) -0.011(3) 0.008(3)
C55 0.067(7) 0.024(6) 0.025(5) -0.003(4) -0.016(5) 0.006(5)
C56 0.064(7) 0.022(5) 0.043(6) -0.006(5) -0.024(5) 0.003(5)
C57 0.086(9) 0.027(6) 0.031(6) -0.003(5) -0.023(6) -0.004(5)
C58 0.104(10) 0.019(5) 0.057(8) 0.000(5) -0.034(7) 0.005(6)
C59 0.083(9) 0.030(6) 0.045(7) -0.022(5) -0.028(6) 0.017(6)
C60 0.070(8) 0.032(6) 0.047(6) -0.015(5) -0.017(6) 0.013(5)
C61 0.086(9) 0.026(6) 0.033(6) -0.006(5) -0.023(6) 0.006(5)
C62 0.053(7) 0.032(6) 0.039(6) -0.014(5) -0.010(5) 0.009(5)
C63 0.057(7) 0.035(6) 0.023(5) -0.011(4) -0.006(5) 0.003(5)
C64 0.047(6) 0.026(5) 0.039(6) 0.000(5) -0.010(5) -0.001(4)
C65 0.062(7) 0.029(6) 0.056(8) -0.002(5) -0.001(6) 0.005(5)
C66 0.073(8) 0.037(6) 0.038(6) 0.005(5) -0.002(5) -0.011(5)
C67 0.045(6) 0.049(7) 0.036(6) 0.000(5) 0.006(5) -0.006(5)
C68 0.109(11) 0.049(7) 0.041(7) 0.000(6) 0.016(7) 0.002(7)
C69 0.180(18) 0.074(10) 0.036(7) 0.001(7) 0.014(9) 0.012(10)
C70 0.167(16) 0.067(9) 0.039(8) -0.017(7) 0.014(9) 0.021(10)
C71 0.108(11) 0.047(7) 0.039(7) -0.010(6) 0.012(7) 0.003(7)
C72 0.054(7) 0.044(6) 0.042(6) -0.002(5) 0.003(5) 0.000(5)
Cl5 0.093(2) 0.0626(19) 0.0477(17) 0.0228(15) -0.0134(16) 0.0022(17)
N5 0.048(2) 0.038(2) 0.045(2) -0.0091(18) -0.0137(18) 0.0024(19)
O13 0.050(2) 0.023(2) 0.036(2) -0.0080(19) -0.006(2) 0.003(2)
O14 0.047(2) 0.023(2) 0.036(2) -0.0092(18) -0.007(2) 0.003(2)
O15 0.041(3) 0.055(2) 0.049(3) -0.013(2) -0.011(2) 0.001(2)
C73 0.050(2) 0.0238(19) 0.036(2) -0.0084(16) -0.0082(18) 0.0029(18)
C74 0.0526(19) 0.0273(19) 0.0400(19) -0.0068(16) -0.0107(17) 0.0027(18)
C75 0.056(2) 0.029(2) 0.042(2) -0.0045(19) -0.0116(19) 0.002(2)
C76 0.058(2) 0.031(2) 0.044(2) -0.004(2) -0.012(2) 0.002(2)
C77 0.058(2) 0.033(2) 0.045(2) -0.004(2) -0.013(2) 0.003(2)
C78 0.055(2) 0.032(2) 0.044(2) -0.0061(19) -0.013(2) 0.003(2)
C79 0.0522(19) 0.0318(19) 0.0427(19) -0.0075(17) -0.0126(17) 0.0030(18)
C80 0.046(2) 0.047(2) 0.050(2) -0.0130(19) -0.0144(18) 0.0029(19)
C81 0.044(2) 0.056(2) 0.054(2) -0.0156(19) -0.0131(17) 0.0029(18)
C82 0.043(2) 0.058(2) 0.052(2) -0.0141(19) -0.0114(18) 0.0015(19)
C83 0.044(2) 0.064(2) 0.055(2) -0.015(2) -0.009(2) 0.002(2)
C84 0.046(2) 0.068(2) 0.059(2) -0.017(2) -0.010(2) 0.003(2)
C85 0.046(2) 0.068(2) 0.062(2) -0.020(2) -0.0108(18) 0.004(2)
C86 0.048(3) 0.071(2) 0.066(3) -0.022(2) -0.011(2) 0.006(2)
C87 0.048(3) 0.071(3) 0.068(3) -0.023(3) -0.011(2) 0.006(2)
C88 0.048(3) 0.068(2) 0.068(3) -0.022(2) -0.012(2) 0.007(2)
C89 0.047(2) 0.065(2) 0.066(3) -0.021(2) -0.012(2) 0.006(2)
C90 0.045(2) 0.063(2) 0.061(2) -0.019(2) -0.0122(18) 0.0044(19)
Cl6 0.102(2) 0.0276(13) 0.0565(16) 0.0004(12) -0.0170(16) 0.0095(13)
N6 0.080(2) 0.0297(19) 0.050(2) 0.005(2) 0.001(2) -0.0003(19)
O16 0.069(3) 0.024(2) 0.038(2) 0.001(2) -0.010(2) 0.003(2)
O17 0.067(3) 0.022(2) 0.035(2) 0.001(2) -0.008(2) 0.002(2)
O18 0.082(3) 0.034(2) 0.056(3) 0.006(2) 0.009(2) 0.002(2)
C91 0.070(2) 0.0228(17) 0.037(2) 0.0010(17) -0.009(2) 0.0018(18)
C92 0.075(2) 0.0241(16) 0.0403(19) 0.0012(17) -0.0084(19) -0.0002(16)
C93 0.079(2) 0.0246(17) 0.042(2) 0.000(2) -0.010(2) 0.0006(18)
C94 0.083(2) 0.0252(17) 0.044(2) 0.0008(19) -0.011(2) 0.0009(18)
C95 0.084(2) 0.0266(19) 0.044(2) 0.002(2) -0.010(2) -0.0022(19)
C96 0.081(2) 0.0271(19) 0.044(2) 0.002(2) -0.007(2) -0.0029(19)
C97 0.078(2) 0.0268(17) 0.044(2) 0.0027(17) -0.0052(19) -0.0018(17)
C98 0.085(3) 0.036(2) 0.057(2) 0.008(2) 0.008(2) 0.003(2)
C99 0.091(3) 0.0409(19) 0.064(2) 0.0097(18) 0.016(2) 0.0066(19)
C100 0.087(3) 0.038(2) 0.061(2) 0.0076(19) 0.014(2) 0.006(2)
C101 0.091(3) 0.042(2) 0.066(3) 0.008(2) 0.018(2) 0.008(2)
C102 0.097(3) 0.048(2) 0.072(3) 0.010(2) 0.024(2) 0.011(2)
C103 0.104(3) 0.052(2) 0.077(3) 0.013(2) 0.029(2) 0.012(2)
C104 0.111(3) 0.057(2) 0.082(3) 0.015(2) 0.035(2) 0.013(3)
C105 0.114(3) 0.060(3) 0.086(3) 0.016(2) 0.037(3) 0.013(3)
C106 0.114(3) 0.058(3) 0.086(3) 0.017(2) 0.037(3) 0.013(3)
C107 0.109(3) 0.054(2) 0.082(3) 0.016(2) 0.033(2) 0.012(2)
C108 0.101(3) 0.049(2) 0.075(2) 0.013(2) 0.027(2) 0.011(2)
Cl3S 0.094(2) 0.103(2) 0.074(2) -0.0107(18) 0.0003(17) 0.0084(18)
Cl4S 0.094(2) 0.125(3) 0.075(2) -0.0073(19) -0.0013(18) 0.0136(19)
C2S 0.094(2) 0.114(3) 0.074(2) -0.009(2) 0.0001(19) 0.011(2)
Cl1S 0.1571(15) 0.1281(15) 0.1788(15) -0.0144(15) -0.0152(15) 0.0181(14)
Cl2S 0.157(2) 0.127(2) 0.1765(19) -0.0155(19) -0.016(2) 0.018(2)
C1S 0.1569(16) 0.1280(15) 0.1779(16) -0.0147(15) -0.0159(16) 0.0179(15)
C109 0.060(7) 0.048(6) 0.035(6) 0.002(5) 0.003(5) -0.003(5)
O19 0.053(4) 0.032(4) 0.027(4) 0.003(3) -0.002(3) 0.002(3)
C110 0.154(15) 0.052(8) 0.060(9) 0.006(7) -0.002(9) 0.021(9)
O20 0.060(5) 0.033(4) 0.030(4) -0.007(3) -0.009(3) 0.013(3)
C111 0.055(8) 0.124(12) 0.049(7) 0.019(8) 0.006(6) 0.009(8)
O21 0.045(4) 0.059(5) 0.041(4) 0.001(3) 0.003(3) 0.008(4)
C112 0.132(17) 0.108(15) 0.20(2) -0.023(15) 0.081(16) 0.027(13)
O22 0.063(5) 0.045(4) 0.040(4) -0.011(3) -0.005(4) 0.011(4)
C113 0.060(8) 0.074(8) 0.057(8) -0.015(6) -0.015(6) -0.007(7)
O23 0.054(4) 0.034(4) 0.036(4) -0.007(3) -0.013(3) -0.001(3)
C114 0.13(2) 0.117(18) 0.36(4) 0.04(2) -0.09(2) -0.008(16)
O24 0.045(5) 0.043(4) 0.093(6) 0.013(4) -0.015(4) -0.016(4)
C3S 0.1569(16) 0.1280(15) 0.1780(16) -0.0147(15) -0.0159(16) 0.0179(15)
Cl5S 0.1569(15) 0.1282(15) 0.1780(15) -0.0146(15) -0.0161(15) 0.0179(15)
Cl6S 0.1571(15) 0.1281(15) 0.1788(15) -0.0144(15) -0.0152(15) 0.0181(14)
C7S 0.1569(15) 0.1282(15) 0.1780(15) -0.0146(15) -0.0161(15) 0.0179(15)
Cl7S 0.1572(18) 0.1284(17) 0.1786(18) -0.0144(17) -0.0158(17) 0.0179(17)
Cl8S 0.157(2) 0.129(2) 0.178(2) -0.015(2) -0.016(2) 0.0179(19)

loop_
_atom_type_symbol
_atom_type_description
_atom_type_scat_dispersion_real
_atom_type_scat_dispersion_imag
_atom_type_scat_source
C C 0.0040 0.0020 'Calculated using XDISP in WinGX (Farrugia, 1999)'
H H 0.0000 0.0000 'Calculated using XDISP in WinGX (Farrugia, 1999)'
N N 0.0076 0.0040 'Calculated using XDISP in WinGX (Farrugia, 1999)'
O O 0.0132 0.0074 'Calculated using XDISP in WinGX (Farrugia, 1999)'
Cl Cl 0.1697 0.1896 'Calculated using XDISP in WinGX (Farrugia, 1999)'
Ni Ni 0.3262 1.3024 'Calculated using XDISP in WinGX (Farrugia, 1999)'

loop_
_geom_angle_atom_site_label_1
_geom_angle_atom_site_label_2
_geom_angle_atom_site_label_3
_geom_angle
N1 Ni1 O3 89.6(3)
N1 Ni1 O2 94.0(3)
O3 Ni1 O2 175.8(2)
N1 Ni1 O7 87.5(3)
O3 Ni1 O7 87.2(3)
O2 Ni1 O7 95.2(2)
N1 Ni1 O1W 175.6(3)
O3 Ni1 O1W 93.6(2)
O2 Ni1 O1W 82.9(2)
O7 Ni1 O1W 89.6(2)
N1 Ni1 O19 95.0(3)
O3 Ni1 O19 90.1(3)
O2 Ni1 O19 87.3(2)
O7 Ni1 O19 176.4(3)
O1W Ni1 O19 88.0(2)
N2 Ni2 O6 87.9(3)
N2 Ni2 O5 86.1(3)
O6 Ni2 O5 91.9(3)
N2 Ni2 O20 99.4(3)
O6 Ni2 O20 89.0(3)
O5 Ni2 O20 174.4(3)
N2 Ni2 O16 90.2(3)
O6 Ni2 O16 178.1(3)
O5 Ni2 O16 88.6(3)
O20 Ni2 O16 90.7(3)
N2 Ni2 O1W 170.9(3)
O6 Ni2 O1W 90.6(3)
O5 Ni2 O1W 84.9(2)
O20 Ni2 O1W 89.6(2)
O16 Ni2 O1W 91.3(3)
O9 Ni3 N3 89.8(3)
O9 Ni3 O8 177.9(3)
N3 Ni3 O8 92.2(3)
O9 Ni3 O21 92.8(3)
N3 Ni3 O21 93.5(3)
O8 Ni3 O21 86.2(3)
O9 Ni3 O13 85.0(3)
N3 Ni3 O13 92.4(3)
O8 Ni3 O13 95.8(2)
O21 Ni3 O13 173.7(3)
O9 Ni3 O2W 95.2(3)
N3 Ni3 O2W 174.8(3)
O8 Ni3 O2W 82.9(2)
O21 Ni3 O2W 87.7(3)
O13 Ni3 O2W 86.6(2)
N4 Ni4 O12 85.9(3)
N4 Ni4 O11 86.8(3)
O12 Ni4 O11 92.3(3)
N4 Ni4 O4 89.1(3)
O12 Ni4 O4 174.1(3)
O11 Ni4 O4 90.6(3)
N4 Ni4 O2W 170.4(3)
O12 Ni4 O2W 91.1(2)
O11 Ni4 O2W 84.2(2)
O4 Ni4 O2W 94.3(2)
N4 Ni4 O22 101.9(3)
O12 Ni4 O22 88.2(3)
O11 Ni4 O22 171.4(3)
O4 Ni4 O22 89.8(3)
O2W Ni4 O22 87.2(3)
N5 Ni5 O14 92.9(3)
N5 Ni5 O15 90.2(3)
O14 Ni5 O15 176.5(3)
N5 Ni5 O3W 175.5(3)
O14 Ni5 O3W 83.7(2)
O15 Ni5 O3W 93.4(3)
N5 Ni5 O23 94.3(3)
O14 Ni5 O23 86.9(3)
O15 Ni5 O23 91.3(3)
O3W Ni5 O23 88.5(2)
N5 Ni5 O1 89.9(3)
O14 Ni5 O1 93.1(2)
O15 Ni5 O1 88.5(3)
O3W Ni5 O1 87.3(2)
O23 Ni5 O1 175.8(2)
O18 Ni6 N6 86.7(3)
O18 Ni6 O24 91.3(3)
N6 Ni6 O24 102.2(4)
O18 Ni6 O17 93.5(3)
N6 Ni6 O17 86.1(3)
O24 Ni6 O17 170.7(3)
O18 Ni6 O3W 88.6(3)
N6 Ni6 O3W 167.2(3)
O24 Ni6 O3W 89.9(3)
O17 Ni6 O3W 82.3(2)
O18 Ni6 O10 177.5(3)
N6 Ni6 O10 95.7(3)
O24 Ni6 O10 87.3(3)
O17 Ni6 O10 87.6(3)
O3W Ni6 O10 89.3(3)
Ni1 O1W Ni2 137.7(3)
Ni1 O1W H1W 96.0
Ni2 O1W H1W 110.2
Ni1 O1W H2W 114.5
Ni2 O1W H2W 89.5
H1W O1W H2W 107.0
Ni4 O2W Ni3 138.7(3)
Ni4 O2W H5W 108.6
Ni3 O2W H5W 102.0
Ni4 O2W H6W 96.3
Ni3 O2W H6W 108.1
H5W O2W H6W 95.1
Ni5 O3W Ni6 137.6(3)
Ni5 O3W H3W 92.6
Ni6 O3W H3W 115.5
Ni5 O3W H4W 103.3
Ni6 O3W H4W 103.2
H3W O3W H4W 98.2
C8 N1 C7 118.0(7)
C8 N1 Ni1 120.5(6)
C7 N1 Ni1 120.9(6)
C1 O1 Ni5 131.4(6)
C1 O2 Ni1 128.4(6)
C10 O3 Ni1 121.7(6)
O1 C1 O2 120.8(8)
O1 C1 C2 118.5(9)
O2 C1 C2 120.6(8)
C3 C2 C7 117.9(8)
C3 C2 C1 115.5(9)
C7 C2 C1 126.6(9)
C4 C3 C2 121.1(10)
C4 C3 H3A 119.4
C2 C3 H3A 119.4
C5 C4 C3 120.3(10)
C5 C4 Cl1 120.7(8)
C3 C4 Cl1 119.0(8)
C6 C5 C4 119.4(10)
C6 C5 H5A 120.3
C4 C5 H5A 120.3
C5 C6 C7 122.1(10)
C5 C6 H6A 118.9
C7 C6 H6A 118.9
C6 C7 C2 118.7(9)
C6 C7 N1 118.5(8)
C2 C7 N1 122.8(8)
N1 C8 C9 126.4(8)
N1 C8 H8A 116.8
C9 C8 H8A 116.8
C10 C9 C8 122.6(9)
C10 C9 C18 118.7(9)
C8 C9 C18 118.3(8)
O3 C10 C9 122.7(9)
O3 C10 C11 117.9(9)
C9 C10 C11 119.5(9)
C12 C11 C10 121.7(10)
C12 C11 H11A 119.1
C10 C11 H11A 119.1
C11 C12 C13 121.3(10)
C11 C12 H12A 119.3
C13 C12 H12A 119.3
C14 C13 C12 121.0(10)
C14 C13 C18 120.0(11)
C12 C13 C18 118.9(9)
C13 C14 C15 121.6(11)
C13 C14 H14A 119.2
C15 C14 H14A 119.2
C16 C15 C14 119.4(10)
C16 C15 H15A 120.3
C14 C15 H15A 120.3
C15 C16 C17 120.7(11)
C15 C16 H16A 119.6
C17 C16 H16A 119.6
C16 C17 C18 121.1(10)
C16 C17 H17A 119.4
C18 C17 H17A 119.4
C17 C18 C13 117.1(9)
C17 C18 C9 123.2(9)
C13 C18 C9 119.8(9)
C26 N2 C25 118.3(9)
C26 N2 Ni2 123.6(7)
C25 N2 Ni2 118.0(7)
C19 O4 Ni4 125.0(6)
C19 O5 Ni2 127.9(6)
C28 O6 Ni2 117.8(6)
O4 C19 O5 123.2(9)
O4 C19 C20 116.2(9)
O5 C19 C20 120.5(9)
C21 C20 C25 117.3(9)
C21 C20 C19 119.1(9)
C25 C20 C19 123.6(9)
C22 C21 C20 121.4(11)
C22 C21 H21 119.3
C20 C21 H21 119.3
C21 C22 C23 121.9(10)
C21 C22 Cl2 119.3(9)
C23 C22 Cl2 118.8(8)
C24 C23 C22 117.8(10)
C24 C23 H23A 121.1
C22 C23 H23A 121.1
C23 C24 C25 121.5(10)
C23 C24 H24A 119.2
C25 C24 H24A 119.2
C24 C25 N2 121.1(9)
C24 C25 C20 119.9(9)
N2 C25 C20 119.0(9)
N2 C26 C27 124.4(9)
N2 C26 H26A 117.8
C27 C26 H26A 117.8
C26 C27 C28 120.7(9)
C26 C27 C36 119.1(10)
C28 C27 C36 119.9(10)
O6 C28 C29 116.9(10)
O6 C28 C27 124.7(9)
C29 C28 C27 118.3(10)
C30 C29 C28 120.8(12)
C30 C29 H29A 119.6
C28 C29 H29A 119.6
C29 C30 C31 122.1(11)
C29 C30 H30A 118.9
C31 C30 H30A 118.9
C36 C31 C30 118.7(11)
C36 C31 C32 119.2(13)
C30 C31 C32 122.0(13)
C33 C32 C31 119.6(15)
C33 C32 H32A 120.2
C31 C32 H32A 120.2
C32 C33 C34 123.1(15)
C32 C33 H33A 118.5
C34 C33 H33A 118.5
C33 C34 C35 119.6(15)
C33 C34 H34A 120.2
C35 C34 H34A 120.2
C34 C35 C36 120.4(14)
C34 C35 H35A 119.8
C36 C35 H35A 119.8
C31 C36 C35 118.1(11)
C31 C36 C27 119.9(11)
C35 C36 C27 122.0(11)
C44 N3 C43 119.1(9)
C44 N3 Ni3 120.2(7)
C43 N3 Ni3 120.5(7)
C37 O7 Ni1 129.1(6)
C37 O8 Ni3 129.3(6)
C46 O9 Ni3 119.6(6)
O7 C37 O8 122.5(9)
O7 C37 C38 117.5(8)
O8 C37 C38 119.7(8)
C39 C38 C43 120.0(9)
C39 C38 C37 114.5(9)
C43 C38 C37 125.5(9)
C38 C39 C40 118.9(10)
C38 C39 H39A 120.5
C40 C39 H39A 120.5
C41 C40 C39 122.4(10)
C41 C40 Cl3 119.5(10)
C39 C40 Cl3 118.2(9)
C42 C41 C40 118.6(11)
C42 C41 H41A 120.7
C40 C41 H41A 120.7
C41 C42 C43 121.6(11)
C41 C42 H42A 119.2
C43 C42 H42A 119.2
C38 C43 N3 123.1(9)
C38 C43 C42 118.4(10)
N3 C43 C42 118.6(10)
N3 C44 C45 127.4(10)
N3 C44 H44A 116.3
C45 C44 H44A 116.3
C46 C45 C44 120.6(9)
C46 C45 C54 119.8(9)
C44 C45 C54 119.3(10)
O9 C46 C45 125.0(9)
O9 C46 C47 117.1(10)
C45 C46 C47 117.9(10)
C48 C47 C46 122.6(11)
C48 C47 H47A 118.7
C46 C47 H47A 118.7
C47 C48 C49 120.8(10)
C47 C48 H48A 119.6
C49 C48 H48A 119.6
C50 C49 C54 120.4(12)
C50 C49 C48 120.8(11)
C54 C49 C48 118.8(10)
C51 C50 C49 120.8(12)
C51 C50 H50A 119.6
C49 C50 H50A 119.6
C50 C51 C52 120.1(12)
C50 C51 H51A 119.9
C52 C51 H51A 119.9
C53 C52 C51 120.7(13)
C53 C52 H52A 119.6
C51 C52 H52A 119.6
C52 C53 C54 120.9(11)
C52 C53 H53A 119.6
C54 C53 H53A 119.6
C53 C54 C49 116.9(10)
C53 C54 C45 123.0(10)
C49 C54 C45 120.1(10)
C62 N4 C61 119.8(8)
C62 N4 Ni4 121.9(7)
C61 N4 Ni4 118.3(6)
C55 O10 Ni6 127.8(6)
C55 O11 Ni4 128.8(6)
C64 O12 Ni4 114.9(6)
O10 C55 O11 124.2(9)
O10 C55 C56 117.0(9)
O11 C55 C56 118.8(10)
C57 C56 C61 120.0(9)
C57 C56 C55 115.3(10)
C61 C56 C55 124.7(9)
C56 C57 C58 120.0(11)
C56 C57 H57A 120.0
C58 C57 H57A 120.0
C57 C58 C59 120.5(10)
C57 C58 Cl4 119.0(10)
C59 C58 Cl4 120.5(8)
C60 C59 C58 119.6(9)
C60 C59 H59A 120.2
C58 C59 H59A 120.2
C59 C60 C61 121.5(11)
C59 C60 H60A 119.2
C61 C60 H60A 119.2
C60 C61 C56 118.3(9)
C60 C61 N4 121.7(10)
C56 C61 N4 119.9(8)
N4 C62 C63 123.4(9)
N4 C62 H62A 118.3
C63 C62 H62A 118.3
C64 C63 C62 120.6(8)
C64 C63 C72 119.6(9)
C62 C63 C72 119.6(8)
O12 C64 C63 124.2(8)
O12 C64 C65 117.9(9)
C63 C64 C65 117.7(9)
C66 C65 C64 123.2(10)
C66 C65 H65A 118.4
C64 C65 H65A 118.4
C65 C66 C67 120.1(10)
C65 C66 H66A 119.9
C67 C66 H66A 119.9
C68 C67 C72 119.9(10)
C68 C67 C66 121.0(10)
C72 C67 C66 119.1(9)
C69 C68 C67 121.3(12)
C69 C68 H68A 119.4
C67 C68 H68A 119.4
C68 C69 C70 119.3(12)
C68 C69 H69A 120.3
C70 C69 H69A 120.3
C71 C70 C69 119.9(12)
C71 C70 H70A 120.0
C69 C70 H70A 120.0
C70 C71 C72 122.4(12)
C70 C71 H71A 118.8
C72 C71 H71A 118.8
C67 C72 C71 117.0(10)
C67 C72 C63 119.9(9)
C71 C72 C63 123.1(10)
C80 N5 C79 119.8(9)
C80 N5 Ni5 119.1(8)
C79 N5 Ni5 121.0(7)
C73 O13 Ni3 131.2(6)
C73 O14 Ni5 128.5(6)
C82 O15 Ni5 119.0(7)
O13 C73 O14 122.3(9)
O13 C73 C74 117.1(9)
O14 C73 C74 120.4(9)
C75 C74 C79 117.6(9)
C75 C74 C73 115.6(9)
C79 C74 C73 126.7(9)
C76 C75 C74 121.6(10)
C76 C75 H75A 119.2
C74 C75 H75A 119.2
C77 C76 C75 120.2(10)
C77 C76 Cl5 120.4(8)
C75 C76 Cl5 119.4(9)
C76 C77 C78 120.4(10)
C76 C77 H77A 119.8
C78 C77 H77A 119.8
C77 C78 C79 121.3(10)
C77 C78 H78A 119.4
C79 C78 H78A 119.4
N5 C79 C78 119.4(10)
N5 C79 C74 121.8(9)
C78 C79 C74 118.7(10)
N5 C80 C81 127.6(10)
N5 C80 H80A 116.2
C81 C80 H80A 116.2
C82 C81 C80 121.2(10)
C82 C81 C90 119.5(11)
C80 C81 C90 119.3(10)
O15 C82 C81 124.8(11)
O15 C82 C83 116.6(10)
C81 C82 C83 118.5(10)
C84 C83 C82 121.7(12)
C84 C83 H83A 119.2
C82 C83 H83A 119.2
C83 C84 C85 121.0(12)
C83 C84 H84A 119.5
C85 C84 H84A 119.5
C84 C85 C90 121.6(11)
C84 C85 C86 121.4(12)
C90 C85 C86 117.0(12)
C87 C86 C85 120.6(13)
C87 C86 H86A 119.7
C85 C86 H86A 119.7
C86 C87 C88 122.9(12)
C86 C87 H87A 118.5
C88 C87 H87A 118.5
C87 C88 C89 119.0(12)
C87 C88 H88A 120.5
C89 C88 H88A 120.5
C90 C89 C88 119.4(12)
C90 C89 H89A 120.3
C88 C89 H89A 120.3
C89 C90 C85 121.0(11)
C89 C90 C81 121.3(11)
C85 C90 C81 117.5(11)
C98 N6 C97 118.1(9)
C98 N6 Ni6 126.2(8)
C97 N6 Ni6 114.9(7)
C91 O16 Ni2 127.9(6)
C91 O17 Ni6 125.5(6)
C100 O18 Ni6 124.8(7)
O17 C91 O16 123.6(9)
O17 C91 C92 121.4(10)
O16 C91 C92 115.0(9)
C93 C92 C97 119.5(9)
C93 C92 C91 117.8(10)
C97 C92 C91 122.6(9)
C92 C93 C94 120.0(11)
C92 C93 H93A 120.0
C94 C93 H93A 120.0
C95 C94 C93 120.9(10)
C95 C94 Cl6 120.4(8)
C93 C94 Cl6 118.8(10)
C96 C95 C94 119.3(10)
C96 C95 H95A 120.3
C94 C95 H95A 120.3
C95 C96 C97 120.8(11)
C95 C96 H96A 119.6
C97 C96 H96A 119.6
C92 C97 C96 119.5(10)
C92 C97 N6 120.1(9)
C96 C97 N6 120.3(11)
N6 C98 C99 125.9(10)
N6 C98 H98A 117.0
C99 C98 H98A 117.0
C100 C99 C98 120.6(11)
C100 C99 C108 118.7(11)
C98 C99 C108 119.9(10)
O18 C100 C99 123.6(11)
O18 C100 C101 116.7(10)
C99 C100 C101 119.5(11)
C102 C101 C100 120.5(11)
C102 C101 H10D 119.8
C100 C101 H10D 119.8
C101 C102 C103 121.9(12)
C101 C102 H10E 119.1
C103 C102 H10E 119.1
C108 C103 C102 120.2(12)
C108 C103 C104 120.3(12)
C102 C103 C104 119.4(12)
C105 C104 C103 119.8(13)
C105 C104 H10F 120.1
C103 C104 H10F 120.1
C106 C105 C104 116.8(13)
C106 C105 H10G 121.6
C104 C105 H10G 121.6
C105 C106 C107 121.6(13)
C105 C106 H10H 119.2
C107 C106 H10H 119.2
C108 C107 C106 119.9(13)
C108 C107 H10I 120.1
C106 C107 H10I 120.1
C103 C108 C107 118.7(12)
C103 C108 C99 119.2(11)
C107 C108 C99 122.0(12)
Cl3S C2S Cl4S 109.7(7)
Cl3S C2S H2SA 109.7
Cl4S C2S H2SA 109.7
Cl3S C2S H2SB 109.7
Cl4S C2S H2SB 109.7
H2SA C2S H2SB 108.2
Cl1S C1S Cl2S 101.8(10)
Cl1S C1S H1SA 111.4
Cl2S C1S H1SA 111.4
Cl1S C1S H1SB 111.4
Cl2S C1S H1SB 111.4
H1SA C1S H1SB 109.3
O19 C109 H10A 109.5
O19 C109 H10B 109.5
H10A C109 H10B 109.5
O19 C109 H10C 109.5
H10A C109 H10C 109.5
H10B C109 H10C 109.5
C109 O19 Ni1 122.6(6)
C109 O19 H19 109.5
Ni1 O19 H19 99.0
O20 C110 H11B 109.5
O20 C110 H11C 109.5
H11B C110 H11C 109.5
O20 C110 H11D 109.5
H11B C110 H11D 109.5
H11C C110 H11D 109.5
C110 O20 Ni2 123.9(7)
C110 O20 H20 109.5
Ni2 O20 H20 102.0
O21 C111 H11E 109.5
O21 C111 H11F 109.5
H11E C111 H11F 109.5
O21 C111 H11G 109.5
H11E C111 H11G 109.5
H11F C111 H11G 109.5
C111 O21 Ni3 124.9(7)
C111 O21 H21A 109.5
Ni3 O21 H21A 104.9
O22 C112 H11H 109.5
O22 C112 H11I 109.5
H11H C112 H11I 109.5
O22 C112 H11J 109.5
H11H C112 H11J 109.5
H11I C112 H11J 109.5
C112 O22 Ni4 129.3(10)
C112 O22 H22 109.5
Ni4 O22 H22 111.5
O23 C113 H11K 109.5
O23 C113 H11L 109.5
H11K C113 H11L 109.5
O23 C113 H11M 109.5
H11K C113 H11M 109.5
H11L C113 H11M 109.5
C113 O23 Ni5 124.3(7)
C113 O23 H23 109.5
Ni5 O23 H23 108.3
O24 C114 H11N 109.5
O24 C114 H11O 109.5
H11N C114 H11O 109.5
O24 C114 H11P 109.5
H11N C114 H11P 109.5
H11O C114 H11P 109.5
C114 O24 Ni6 129.4(12)
C114 O24 H24 109.5
Ni6 O24 H24 117.3
Cl6S C3S Cl5S 107.2(11)
Cl6S C3S H3SA 110.3
Cl5S C3S H3SA 110.3
Cl6S C3S H3SB 110.3
Cl5S C3S H3SB 110.3
H3SA C3S H3SB 108.5
Cl7S C7S Cl8S 103.7(11)
Cl7S C7S H7SA 111.0
Cl8S C7S H7SA 111.0
Cl7S C7S H7SB 111.0
Cl8S C7S H7SB 111.0
H7SA C7S H7SB 109.0

loop_
_geom_bond_atom_site_label_1
_geom_bond_atom_site_label_2
_geom_bond_distance
Ni1 N1 1.962(7)
Ni1 O3 1.977(6)
Ni1 O2 1.999(6)
Ni1 O7 2.075(6)
Ni1 O1W 2.088(6)
Ni1 O19 2.103(6)
Ni2 N2 1.980(9)
Ni2 O6 2.008(7)
Ni2 O5 2.028(6)
Ni2 O20 2.061(6)
Ni2 O16 2.080(7)
Ni2 O1W 2.099(6)
Ni3 O9 1.974(7)
Ni3 N3 1.982(8)
Ni3 O8 1.987(6)
Ni3 O21 2.087(7)
Ni3 O13 2.099(6)
Ni3 O2W 2.112(6)
Ni4 N4 1.973(8)
Ni4 O12 2.011(6)
Ni4 O11 2.059(7)
Ni4 O4 2.064(7)
Ni4 O2W 2.069(6)
Ni4 O22 2.077(7)
Ni5 N5 1.978(8)
Ni5 O14 1.998(7)
Ni5 O15 1.999(7)
Ni5 O3W 2.073(6)
Ni5 O23 2.085(6)
Ni5 O1 2.100(6)
Ni6 O18 1.988(7)
Ni6 N6 1.999(8)
Ni6 O24 2.048(7)
Ni6 O17 2.051(7)
Ni6 O3W 2.080(6)
Ni6 O10 2.087(7)
O1W H1W 0.8494
O1W H2W 0.8499
O2W H5W 0.8799
O2W H6W 0.8695
O3W H3W 0.8599
O3W H4W 0.8787
Cl1 C4 1.737(10)
N1 C8 1.308(11)
N1 C7 1.429(12)
O1 C1 1.248(11)
O2 C1 1.292(11)
O3 C10 1.292(11)
C1 C2 1.491(13)
C2 C3 1.398(14)
C2 C7 1.415(13)
C3 C4 1.379(14)
C3 H3A 0.9500
C4 C5 1.369(15)
C5 C6 1.367(14)
C5 H5A 0.9500
C6 C7 1.383(13)
C6 H6A 0.9500
C8 C9 1.420(13)
C8 H8A 0.9500
C9 C10 1.418(13)
C9 C18 1.466(13)
C10 C11 1.422(14)
C11 C12 1.367(14)
C11 H11A 0.9500
C12 C13 1.423(15)
C12 H12A 0.9500
C13 C14 1.377(15)
C13 C18 1.423(14)
C14 C15 1.379(17)
C14 H14A 0.9500
C15 C16 1.375(16)
C15 H15A 0.9500
C16 C17 1.379(14)
C16 H16A 0.9500
C17 C18 1.412(14)
C17 H17A 0.9500
Cl2 C22 1.746(11)
N2 C26 1.300(13)
N2 C25 1.417(13)
O4 C19 1.250(12)
O5 C19 1.269(11)
O6 C28 1.317(12)
C19 C20 1.501(14)
C20 C21 1.381(15)
C20 C25 1.421(14)
C21 C22 1.368(15)
C21 H21 0.9500
C22 C23 1.382(16)
C23 C24 1.374(15)
C23 H23A 0.9500
C24 C25 1.390(14)
C24 H24A 0.9500
C26 C27 1.415(15)
C26 H26A 0.9500
C27 C28 1.419(15)
C27 C36 1.440(15)
C28 C29 1.419(15)
C29 C30 1.361(17)
C29 H29A 0.9500
C30 C31 1.420(17)
C30 H30A 0.9500
C31 C36 1.391(17)
C31 C32 1.436(17)
C32 C33 1.32(2)
C32 H32A 0.9500
C33 C34 1.36(2)
C33 H33A 0.9500
C34 C35 1.380(17)
C34 H34A 0.9500
C35 C36 1.417(17)
C35 H35A 0.9500
Cl3 C40 1.766(11)
N3 C44 1.286(13)
N3 C43 1.403(13)
O7 C37 1.249(11)
O8 C37 1.268(10)
O9 C46 1.303(12)
C37 C38 1.504(14)
C38 C39 1.380(14)
C38 C43 1.395(14)
C39 C40 1.388(16)
C39 H39A 0.9500
C40 C41 1.362(16)
C41 C42 1.360(16)
C41 H41A 0.9500
C42 C43 1.407(16)
C42 H42A 0.9500
C44 C45 1.432(14)
C44 H44A 0.9500
C45 C46 1.406(15)
C45 C54 1.447(15)
C46 C47 1.451(14)
C47 C48 1.345(15)
C47 H47A 0.9500
C48 C49 1.430(17)
C48 H48A 0.9500
C49 C50 1.390(16)
C49 C54 1.423(15)
C50 C51 1.363(19)
C50 H50A 0.9500
C51 C52 1.388(18)
C51 H51A 0.9500
C52 C53 1.372(16)
C52 H52A 0.9500
C53 C54 1.420(16)
C53 H53A 0.9500
Cl4 C58 1.732(11)
N4 C62 1.295(12)
N4 C61 1.423(12)
O10 C55 1.254(12)
O11 C55 1.272(12)
O12 C64 1.298(11)
C55 C56 1.515(13)
C56 C57 1.380(14)
C56 C61 1.410(15)
C57 C58 1.390(15)
C57 H57A 0.9500
C58 C59 1.394(17)
C59 C60 1.357(15)
C59 H59A 0.9500
C60 C61 1.407(14)
C60 H60A 0.9500
C62 C63 1.423(14)
C62 H62A 0.9500
C63 C64 1.407(13)
C63 C72 1.439(14)
C64 C65 1.415(14)
C65 C66 1.352(15)
C65 H65A 0.9500
C66 C67 1.413(14)
C66 H66A 0.9500
C67 C68 1.404(15)
C67 C72 1.407(15)
C68 C69 1.360(17)
C68 H68A 0.9500
C69 C70 1.405(19)
C69 H69A 0.9500
C70 C71 1.355(16)
C70 H70A 0.9500
C71 C72 1.410(15)
C71 H71A 0.9500
Cl5 C76 1.734(11)
N5 C80 1.297(13)
N5 C79 1.403(13)
O13 C73 1.257(11)
O14 C73 1.267(11)
O15 C82 1.295(12)
C73 C74 1.502(14)
C74 C75 1.396(14)
C74 C79 1.410(14)
C75 C76 1.387(14)
C75 H75A 0.9500
C76 C77 1.348(15)
C77 C78 1.362(14)
C77 H77A 0.9500
C78 C79 1.409(14)
C78 H78A 0.9500
C80 C81 1.443(16)
C80 H80A 0.9500
C81 C82 1.384(16)
C81 C90 1.471(15)
C82 C83 1.465(16)
C83 C84 1.327(15)
C83 H83A 0.9500
C84 C85 1.380(17)
C84 H84A 0.9500
C85 C90 1.418(17)
C85 C86 1.450(16)
C86 C87 1.334(17)
C86 H86A 0.9500
C87 C88 1.376(17)
C87 H87A 0.9500
C88 C89 1.426(16)
C88 H88A 0.9500
C89 C90 1.390(17)
C89 H89A 0.9500
Cl6 C94 1.716(11)
N6 C98 1.277(14)
N6 C97 1.426(14)
O16 C91 1.259(12)
O17 C91 1.252(11)
O18 C100 1.315(13)
C91 C92 1.525(14)
C92 C93 1.377(14)
C92 C97 1.397(16)
C93 C94 1.394(14)
C93 H93A 0.9500
C94 C95 1.378(16)
C95 C96 1.371(15)
C95 H95A 0.9500
C96 C97 1.401(14)
C96 H96A 0.9500
C98 C99 1.439(16)
C98 H98A 0.9500
C99 C100 1.386(16)
C99 C108 1.459(17)
C100 C101 1.428(16)
C101 C102 1.339(16)
C101 H10D 0.9500
C102 C103 1.391(17)
C102 H10E 0.9500
C103 C108 1.379(17)
C103 C104 1.461(18)
C104 C105 1.403(18)
C104 H10F 0.9500
C105 C106 1.396(18)
C105 H10G 0.9500
C106 C107 1.412(18)
C106 H10H 0.9500
C107 C108 1.411(17)
C107 H10I 0.9500
Cl3S C2S 1.773(9)
Cl4S C2S 1.780(10)
C2S H2SA 0.9900
C2S H2SB 0.9900
Cl1S C1S 1.783(11)
Cl2S C1S 1.784(11)
C1S H1SA 0.9900
C1S H1SB 0.9900
C109 O19 1.427(11)
C109 H10A 0.9800
C109 H10B 0.9800
C109 H10C 0.9800
O19 H19 0.8400
C110 O20 1.380(14)
C110 H11B 0.9800
C110 H11C 0.9800
C110 H11D 0.9800
O20 H20 0.8400
C111 O21 1.407(13)
C111 H11E 0.9800
C111 H11F 0.9800
C111 H11G 0.9800
O21 H21A 0.8400
C112 O22 1.409(17)
C112 H11H 0.9800
C112 H11I 0.9800
C112 H11J 0.9800
O22 H22 0.8400
C113 O23 1.416(12)
C113 H11K 0.9800
C113 H11L 0.9800
C113 H11M 0.9800
O23 H23 0.8400
C114 O24 1.35(2)
C114 H11N 0.9800
C114 H11O 0.9800
C114 H11P 0.9800
O24 H24 0.8400
C3S Cl6S 1.784(12)
C3S Cl5S 1.785(12)
C3S H3SA 0.9900
C3S H3SB 0.9900
C7S Cl7S 1.793(11)
C7S Cl8S 1.795(11)
C7S H7SA 0.9900
C7S H7SB 0.9900

loop_
_geom_hbond_atom_site_label_D
_geom_hbond_atom_site_label_H
_geom_hbond_atom_site_label_A
_geom_hbond_distance_DH
_geom_hbond_distance_HA
_geom_hbond_distance_DA
_geom_hbond_angle_DHA
O1W H1W O8 0.85 1.87 2.672(8) 156.1
O1W H2W O16 0.85 2.53 2.988(8) 114.5
O1W H2W O17 0.85 1.78 2.607(9) 163.9
O3W H3W O2 0.86 1.86 2.659(8) 153.0
O3W H4W O11 0.88 1.78 2.609(8) 156.6
O2W H5W O14 0.88 1.94 2.685(8) 141.7
O2W H6W O5 0.87 1.79 2.623(8) 159.5
O19 H19 O18 0.84 1.95 2.739(10) 155.0
O20 H20 O3 0.84 1.81 2.645(8) 171.7
O21 H21A O6 0.84 1.95 2.719(9) 152.1
O22 H22 O9 0.84 1.81 2.653(10) 176.1
O23 H23 O12 0.84 1.90 2.716(10) 163.3
O24 H24 O15 0.84 1.80 2.616(10) 165.2

loop_
_geom_torsion_atom_site_label_1
_geom_torsion_atom_site_label_2
_geom_torsion_atom_site_label_3
_geom_torsion_atom_site_label_4
_geom_torsion
Ni5 O1 C1 O2 10.3(13)
Ni5 O1 C1 C2 -165.4(6)
Ni1 O2 C1 O1 171.4(6)
Ni1 O2 C1 C2 -12.9(11)
O1 C1 C2 C3 10.7(12)
O2 C1 C2 C3 -165.0(8)
O1 C1 C2 C7 -172.2(8)
O2 C1 C2 C7 12.1(13)
C7 C2 C3 C4 -1.9(14)
C1 C2 C3 C4 175.4(9)
C2 C3 C4 C5 -3.7(16)
C2 C3 C4 Cl1 175.9(8)
C3 C4 C5 C6 4.2(17)
Cl1 C4 C5 C6 -175.4(8)
C4 C5 C6 C7 1.0(16)
C5 C6 C7 C2 -6.6(14)
C5 C6 C7 N1 172.3(9)
C3 C2 C7 C6 6.9(13)
C1 C2 C7 C6 -170.1(9)
C3 C2 C7 N1 -171.9(8)
C1 C2 C7 N1 11.0(14)
C8 N1 C7 C6 -37.4(12)
Ni1 N1 C7 C6 151.4(7)
C8 N1 C7 C2 141.5(9)
Ni1 N1 C7 C2 -29.8(11)
C7 N1 C8 C9 174.4(8)
Ni1 N1 C8 C9 -14.3(12)
N1 C8 C9 C10 -14.0(14)
N1 C8 C9 C18 172.7(8)
Ni1 O3 C10 C9 28.6(12)
Ni1 O3 C10 C11 -152.1(7)
C8 C9 C10 O3 6.0(14)
C18 C9 C10 O3 179.3(8)
C8 C9 C10 C11 -173.3(9)
C18 C9 C10 C11 0.0(13)
O3 C10 C11 C12 -178.5(9)
C9 C10 C11 C12 0.8(15)
C10 C11 C12 C13 -0.1(16)
C11 C12 C13 C14 178.8(10)
C11 C12 C13 C18 -1.3(15)
C12 C13 C14 C15 -179.3(11)
C18 C13 C14 C15 0.7(16)
C13 C14 C15 C16 -2.2(18)
C14 C15 C16 C17 0.6(18)
C15 C16 C17 C18 2.4(17)
C16 C17 C18 C13 -3.7(15)
C16 C17 C18 C9 176.5(10)
C14 C13 C18 C17 2.2(14)
C12 C13 C18 C17 -177.8(9)
C14 C13 C18 C9 -178.0(9)
C12 C13 C18 C9 2.0(14)
C10 C9 C18 C17 178.4(9)
C8 C9 C18 C17 -8.0(14)
C10 C9 C18 C13 -1.3(13)
C8 C9 C18 C13 172.2(9)
Ni4 O4 C19 O5 -18.7(16)
Ni4 O4 C19 C20 157.5(8)
Ni2 O5 C19 O4 176.7(8)
Ni2 O5 C19 C20 0.7(15)
O4 C19 C20 C21 -20.7(17)
O5 C19 C20 C21 155.6(12)
O4 C19 C20 C25 160.1(11)
O5 C19 C20 C25 -23.6(18)
C25 C20 C21 C22 1(2)
C19 C20 C21 C22 -178.2(13)
C20 C21 C22 C23 2(2)
C20 C21 C22 Cl2 -177.3(11)
C21 C22 C23 C24 -3(2)
Cl2 C22 C23 C24 176.2(10)
C22 C23 C24 C25 1(2)
C23 C24 C25 N2 -179.8(11)
C23 C24 C25 C20 1.7(18)
C26 N2 C25 C24 52.2(15)
Ni2 N2 C25 C24 -131.9(9)
C26 N2 C25 C20 -129.4(11)
Ni2 N2 C25 C20 46.6(13)
C21 C20 C25 C24 -2.8(18)
C19 C20 C25 C24 176.4(11)
C21 C20 C25 N2 178.8(11)
C19 C20 C25 N2 -2.1(18)
C25 N2 C26 C27 172.6(9)
Ni2 N2 C26 C27 -3.2(14)
N2 C26 C27 C28 -26.3(16)
N2 C26 C27 C36 158.9(10)
Ni2 O6 C28 C29 -149.4(7)
Ni2 O6 C28 C27 33.5(12)
C26 C27 C28 O6 8.5(16)
C36 C27 C28 O6 -176.7(9)
C26 C27 C28 C29 -168.6(10)
C36 C27 C28 C29 6.2(15)
O6 C28 C29 C30 177.1(10)
C27 C28 C29 C30 -5.5(16)
C28 C29 C30 C31 1.7(18)
C29 C30 C31 C36 1.5(18)
C29 C30 C31 C32 -177.0(11)
C36 C31 C32 C33 0(2)
C30 C31 C32 C33 178.3(14)
C31 C32 C33 C34 1(2)
C32 C33 C34 C35 -1(3)
C33 C34 C35 C36 0(2)
C30 C31 C36 C35 -179.3(11)
C32 C31 C36 C35 -0.7(17)
C30 C31 C36 C27 -0.8(16)
C32 C31 C36 C27 177.8(10)
C34 C35 C36 C31 0.6(17)
C34 C35 C36 C27 -177.9(11)
C26 C27 C36 C31 171.7(10)
C28 C27 C36 C31 -3.1(15)
C26 C27 C36 C35 -9.8(15)
C28 C27 C36 C35 175.3(10)
Ni1 O7 C37 O8 14.4(13)
Ni1 O7 C37 C38 -159.3(6)
Ni3 O8 C37 O7 169.0(6)
Ni3 O8 C37 C38 -17.4(12)
O7 C37 C38 C39 16.3(14)
O8 C37 C38 C39 -157.6(10)
O7 C37 C38 C43 -165.2(10)
O8 C37 C38 C43 20.9(15)
C43 C38 C39 C40 -4.0(18)
C37 C38 C39 C40 174.6(11)
C38 C39 C40 C41 0(2)
C38 C39 C40 Cl3 -178.0(10)
C39 C40 C41 C42 2(2)
Cl3 C40 C41 C42 -179.8(12)
C40 C41 C42 C43 -1(2)
C39 C38 C43 N3 -175.7(10)
C37 C38 C43 N3 5.9(17)
C39 C38 C43 C42 5.2(17)
C37 C38 C43 C42 -173.2(10)
C44 N3 C43 C38 142.9(11)
Ni3 N3 C43 C38 -32.0(14)
C44 N3 C43 C42 -38.0(15)
Ni3 N3 C43 C42 147.1(9)
C41 C42 C43 C38 -3.0(19)
C41 C42 C43 N3 177.9(12)
C43 N3 C44 C45 174.6(10)
Ni3 N3 C44 C45 -10.5(15)
N3 C44 C45 C46 -18.2(17)
N3 C44 C45 C54 167.7(10)
Ni3 O9 C46 C45 29.2(13)
Ni3 O9 C46 C47 -150.5(7)
C44 C45 C46 O9 7.4(16)
C54 C45 C46 O9 -178.5(9)
C44 C45 C46 C47 -172.9(9)
C54 C45 C46 C47 1.2(15)
O9 C46 C47 C48 178.3(10)
C45 C46 C47 C48 -1.4(16)
C46 C47 C48 C49 1.6(17)
C47 C48 C49 C50 177.3(11)
C47 C48 C49 C54 -1.5(17)
C54 C49 C50 C51 0.6(18)
C48 C49 C50 C51 -178.2(11)
C49 C50 C51 C52 -2.1(19)
C50 C51 C52 C53 0.8(19)
C51 C52 C53 C54 2.0(18)
C52 C53 C54 C49 -3.4(16)
C52 C53 C54 C45 176.2(10)
C50 C49 C54 C53 2.1(15)
C48 C49 C54 C53 -179.1(10)
C50 C49 C54 C45 -177.5(10)
C48 C49 C54 C45 1.3(15)
C46 C45 C54 C53 179.2(10)
C44 C45 C54 C53 -6.6(16)
C46 C45 C54 C49 -1.2(15)
C44 C45 C54 C49 173.0(10)
Ni6 O10 C55 O11 -17.6(14)
Ni6 O10 C55 C56 160.0(6)
Ni4 O11 C55 O10 -179.2(7)
Ni4 O11 C55 C56 3.3(12)
O10 C55 C56 C57 -22.0(13)
O11 C55 C56 C57 155.7(9)
O10 C55 C56 C61 158.5(10)
O11 C55 C56 C61 -23.9(15)
C61 C56 C57 C58 2.9(16)
C55 C56 C57 C58 -176.7(10)
C56 C57 C58 C59 -0.1(17)
C56 C57 C58 Cl4 178.9(9)
C57 C58 C59 C60 -1.5(18)
Cl4 C58 C59 C60 179.5(9)
C58 C59 C60 C61 0.4(17)
C59 C60 C61 C56 2.4(17)
C59 C60 C61 N4 -179.9(10)
C57 C56 C61 C60 -4.0(16)
C55 C56 C61 C60 175.5(10)
C57 C56 C61 N4 178.2(10)
C55 C56 C61 N4 -2.3(16)
C62 N4 C61 C60 45.5(15)
Ni4 N4 C61 C60 -132.1(9)
C62 N4 C61 C56 -136.7(10)
Ni4 N4 C61 C56 45.6(13)
C61 N4 C62 C63 172.3(10)
Ni4 N4 C62 C63 -10.1(14)
N4 C62 C63 C64 -24.8(16)
N4 C62 C63 C72 160.3(10)
Ni4 O12 C64 C63 39.7(12)
Ni4 O12 C64 C65 -144.6(8)
C62 C63 C64 O12 6.9(16)
C72 C63 C64 O12 -178.2(9)
C62 C63 C64 C65 -168.7(10)
C72 C63 C64 C65 6.1(15)
O12 C64 C65 C66 179.5(10)
C63 C64 C65 C66 -4.6(16)
C64 C65 C66 C67 2.1(17)
C65 C66 C67 C68 177.9(11)
C65 C66 C67 C72 -1.3(16)
C72 C67 C68 C69 -1(2)
C66 C67 C68 C69 -179.9(14)
C67 C68 C69 C70 -4(2)
C68 C69 C70 C71 4(3)
C69 C70 C71 C72 -1(3)
C68 C67 C72 C71 3.7(17)
C66 C67 C72 C71 -177.0(11)
C68 C67 C72 C63 -176.2(11)
C66 C67 C72 C63 3.1(16)
C70 C71 C72 C67 -3(2)
C70 C71 C72 C63 177.1(14)
C64 C63 C72 C67 -5.6(15)
C62 C63 C72 C67 169.3(10)
C64 C63 C72 C71 174.5(11)
C62 C63 C72 C71 -10.6(17)
Ni3 O13 C73 O14 10.5(13)
Ni3 O13 C73 C74 -164.5(6)
Ni5 O14 C73 O13 171.3(6)
Ni5 O14 C73 C74 -13.8(12)
O13 C73 C74 C75 15.5(12)
O14 C73 C74 C75 -159.6(8)
O13 C73 C74 C79 -168.5(9)
O14 C73 C74 C79 16.4(14)
C79 C74 C75 C76 -2.8(14)
C73 C74 C75 C76 173.6(8)
C74 C75 C76 C77 -1.0(15)
C74 C75 C76 Cl5 -179.7(7)
C75 C76 C77 C78 1.9(15)
Cl5 C76 C77 C78 -179.4(8)
C76 C77 C78 C79 1.0(15)
C80 N5 C79 C78 -36.8(13)
Ni5 N5 C79 C78 146.9(7)
C80 N5 C79 C74 144.2(9)
Ni5 N5 C79 C74 -32.2(12)
C77 C78 C79 N5 176.2(9)
C77 C78 C79 C74 -4.8(14)
C75 C74 C79 N5 -175.5(8)
C73 C74 C79 N5 8.6(15)
C75 C74 C79 C78 5.5(13)
C73 C74 C79 C78 -170.4(9)
C79 N5 C80 C81 175.4(9)
Ni5 N5 C80 C81 -8.2(14)
N5 C80 C81 C82 -21.0(16)
N5 C80 C81 C90 161.2(10)
Ni5 O15 C82 C81 29.5(13)
Ni5 O15 C82 C83 -146.8(7)
C80 C81 C82 O15 8.3(16)
C90 C81 C82 O15 -173.9(9)
C80 C81 C82 C83 -175.4(9)
C90 C81 C82 C83 2.4(15)
O15 C82 C83 C84 177.6(10)
C81 C82 C83 C84 1.0(16)
C82 C83 C84 C85 -4.9(17)
C83 C84 C85 C90 5.3(17)
C83 C84 C85 C86 -172.7(10)
C84 C85 C86 C87 176.4(11)
C90 C85 C86 C87 -1.7(16)
C85 C86 C87 C88 1.7(18)
C86 C87 C88 C89 -0.8(18)
C87 C88 C89 C90 0.0(16)
C88 C89 C90 C85 -0.1(17)
C88 C89 C90 C81 -175.3(10)
C84 C85 C90 C89 -177.2(11)
C86 C85 C90 C89 0.9(16)
C84 C85 C90 C81 -1.8(16)
C86 C85 C90 C81 176.3(9)
C82 C81 C90 C89 173.4(10)
C80 C81 C90 C89 -8.8(16)
C82 C81 C90 C85 -2.0(15)
C80 C81 C90 C85 175.9(9)
Ni6 O17 C91 O16 177.6(7)
Ni6 O17 C91 C92 -0.1(13)
Ni2 O16 C91 O17 -13.4(14)
Ni2 O16 C91 C92 164.4(6)
O17 C91 C92 C93 155.5(10)
O16 C91 C92 C93 -22.4(14)
O17 C91 C92 C97 -26.8(15)
O16 C91 C92 C97 155.3(10)
C97 C92 C93 C94 -1.9(15)
C91 C92 C93 C94 175.8(9)
C92 C93 C94 C95 3.3(16)
C92 C93 C94 Cl6 -174.7(8)
C93 C94 C95 C96 -3.2(16)
Cl6 C94 C95 C96 174.8(8)
C94 C95 C96 C97 1.7(16)
C93 C92 C97 C96 0.5(16)
C91 C92 C97 C96 -177.2(9)
C93 C92 C97 N6 177.5(9)
C91 C92 C97 N6 -0.1(16)
C95 C96 C97 C92 -0.4(16)
C95 C96 C97 N6 -177.4(10)
C98 N6 C97 C92 -122.5(12)
Ni6 N6 C97 C92 47.7(12)
C98 N6 C97 C96 54.5(15)
Ni6 N6 C97 C96 -135.3(9)
C97 N6 C98 C99 171.1(12)
Ni6 N6 C98 C99 2.1(19)
N6 C98 C99 C100 -21(2)
N6 C98 C99 C108 169.3(13)
Ni6 O18 C100 C99 30.6(18)
Ni6 O18 C100 C101 -154.1(9)
C98 C99 C100 O18 4(2)
C108 C99 C100 O18 173.3(13)
C98 C99 C100 C101 -171.6(13)
C108 C99 C100 C101 -2(2)
O18 C100 C101 C102 -173.5(13)
C99 C100 C101 C102 2(2)
C100 C101 C102 C103 -1(2)
C101 C102 C103 C108 0(2)
C101 C102 C103 C104 176.6(15)
C108 C103 C104 C105 -11(2)
C102 C103 C104 C105 172.1(15)
C103 C104 C105 C106 16(2)
C104 C105 C106 C107 -19(3)
C105 C106 C107 C108 15(3)
C102 C103 C108 C107 -176.1(15)
C104 C103 C108 C107 7(2)
C102 C103 C108 C99 0(2)
C104 C103 C108 C99 -176.5(14)
C106 C107 C108 C103 -9(2)
C106 C107 C108 C99 174.7(15)
C100 C99 C108 C103 1(2)
C98 C99 C108 C103 170.6(14)
C100 C99 C108 C107 177.0(14)
C98 C99 C108 C107 -13(2)
